data_7218425
loop_
_publ_author_name
'Bonaccorso, Carmela'
'Brancatelli, Giovanna'
'Forte, Giuseppe'
'Arena, Giuseppe'
'Geremia, Silvano'
'Sciotto, Domenico'
'Sgarlata, Carmelo'

_publ_section_title
;
 Factors driving the self-assembling of water-soluble calix[4]arene and
 gemini guests: a combined solution, computational and solid-state study
;
_journal_name_full 'RSC Adv.'
_journal_paper_doi 10.1039/C4RA09353D
_journal_year 2014
_chemical_formula_sum 'C168 H215.67 Cl6 N12 O46 S6'
_chemical_formula_weight 3544.24
_space_group_crystal_system trigonal
_space_group_IT_number 145
_space_group_name_Hall 'P 32'
_space_group_name_H-M_alt 'P 32'
_symmetry_space_group_name_Hall 'P 32'
_symmetry_space_group_name_H-M 'P 32'
_atom_sites_solution_hydrogens geom
_cell_angle_alpha 90
_cell_angle_beta 90
_cell_angle_gamma 120
_cell_formula_units_Z 3
_cell_length_a 35.50(2)
_cell_length_b 35.50(2)
_cell_length_c 14.800(10)
_cell_measurement_temperature 100(2)
_cell_volume 16153(17)
_computing_structure_refinement 'SHELXL-2013 (Sheldrick, 2013)'
_diffrn_ambient_temperature 100(2)
_diffrn_measured_fraction_theta_full 0.998
_diffrn_measured_fraction_theta_max 0.998
_diffrn_measurement_device_type 'Dectris Pilatus 2M'
_diffrn_measurement_method 'CCD rotation images, thick slices'
_diffrn_radiation_monochromator Si111
_diffrn_radiation_wavelength 0.700
_diffrn_reflns_av_unetI/netI 0.0417
_diffrn_reflns_Laue_measured_fraction_full 0.998
_diffrn_reflns_Laue_measured_fraction_max 0.998
_diffrn_reflns_limit_h_max 37
_diffrn_reflns_limit_h_min -37
_diffrn_reflns_limit_k_max 37
_diffrn_reflns_limit_k_min -37
_diffrn_reflns_limit_l_max 17
_diffrn_reflns_limit_l_min -17
_diffrn_reflns_number 38600
_diffrn_reflns_point_group_measured_fraction_full 0.998
_diffrn_reflns_point_group_measured_fraction_max 0.998
_diffrn_reflns_theta_full 24.835
_diffrn_reflns_theta_max 24.998
_diffrn_reflns_theta_min 2.352
_diffrn_source 'synchrotron, Elettra synchrotron Trieste (Italy)'
_exptl_absorpt_coefficient_mu 0.194
_exptl_crystal_density_diffrn 1.093
_exptl_crystal_F_000 5621
_exptl_crystal_size_max 0.220
_exptl_crystal_size_mid 0.200
_exptl_crystal_size_min 0.150
_refine_diff_density_max 0.929
_refine_diff_density_min -0.479
_refine_diff_density_rms 0.082
_refine_ls_abs_structure_details
;
 Flack x determined using 15604 quotients [(I+)-(I-)]/[(I+)+(I-)]
 (Parsons and Flack (2004), Acta Cryst. A60, s61).
;
_refine_ls_abs_structure_Flack 0.09(2)
_refine_ls_extinction_method none
_refine_ls_goodness_of_fit_ref 1.044
_refine_ls_hydrogen_treatment constr
_refine_ls_matrix_type full
_refine_ls_number_parameters 2208
_refine_ls_number_reflns 38600
_refine_ls_number_restraints 87
_refine_ls_restrained_S_all 1.049
_refine_ls_R_factor_all 0.0864
_refine_ls_R_factor_gt 0.0820
_refine_ls_shift/su_max 0.062
_refine_ls_shift/su_mean 0.042
_refine_ls_structure_factor_coef Fsqd
_refine_ls_weighting_details 'w=1/[\s^2^(Fo^2^)+(0.1751P)^2^+1.3615P] where P=(Fo^2^+2Fc^2^)/3'
_refine_ls_weighting_scheme calc
_refine_ls_wR_factor_gt 0.2123
_refine_ls_wR_factor_ref 0.2202
_reflns_Friedel_coverage 0.999
_reflns_Friedel_fraction_full 0.997
_reflns_Friedel_fraction_max 0.997
_reflns_number_gt 35651
_reflns_number_total 38600
_reflns_threshold_expression 'I > 2\s(I)'
_cod_data_source_file c4ra09353d2.cif
_cod_data_source_block bsc2_3
_cod_original_cell_volume 16153(21)
_cod_database_code 7218425
_shelx_space_group_comment
;
The symmetry employed for this shelxl refinement is uniquely defined
by the following loop, which should always be used as a source of
symmetry information in preference to the above space-group names.
They are only intended as comments.
;
_shelx_estimated_absorpt_t_min 0.958
_shelx_estimated_absorpt_t_max 0.971
_shelxl_version_number 2013-4

loop_
_space_group_symop_operation_xyz
'x, y, z'
'-y, x-y, z+2/3'
'-x+y, -x, z+1/3'

loop_
_atom_site_label
_atom_site_type_symbol
_atom_site_fract_x
_atom_site_fract_y
_atom_site_fract_z
_atom_site_U_iso_or_equiv
_atom_site_adp_type
_atom_site_occupancy
_atom_site_site_symmetry_order
_atom_site_calc_flag
_atom_site_refinement_flags_posn
_atom_site_refinement_flags_adp
_atom_site_refinement_flags_occupancy
_atom_site_disorder_assembly
_atom_site_disorder_group
C1A C 0.4447(4) 0.6045(4) 0.9233(5) 0.067(3) Uani 1 1 d . . . . .
C1B C 0.4589(3) 0.6399(3) 0.8630(5) 0.059(2) Uani 1 1 d . . . . .
H1B H 0.4890 0.6587 0.8523 0.071 Uiso 1 1 calc R U . . .
C1C C 0.4278(3) 0.6467(3) 0.8194(6) 0.059(2) Uani 1 1 d . . . . .
C1D C 0.3840(3) 0.6201(3) 0.8351(6) 0.0588(19) Uani 1 1 d . . . . .
C1E C 0.3692(3) 0.5840(3) 0.8969(5) 0.0537(18) Uani 1 1 d . . . . .
C1F C 0.4031(4) 0.5793(4) 0.9394(5) 0.068(3) Uani 1 1 d . . . . .
H1F H 0.3948 0.5565 0.9820 0.082 Uiso 1 1 calc R U . . .
C1H C 0.4784(5) 0.5971(5) 0.9735(7) 0.087(4) Uani 1 1 d . . . . .
H1H1 H 0.4697 0.5895 1.0374 0.104 Uiso 1 1 calc R U . . .
H1H2 H 0.5073 0.6239 0.9719 0.104 Uiso 1 1 calc R U . . .
C1L C 0.5096(8) 0.5496(9) 0.9817(9) 0.134(8) Uani 1 1 d . . . . .
H1L1 H 0.5140 0.5641 1.0403 0.201 Uiso 1 1 calc R U . . .
H1L2 H 0.5378 0.5605 0.9514 0.201 Uiso 1 1 calc R U . . .
H1L3 H 0.4962 0.5181 0.9909 0.201 Uiso 1 1 calc R U . . .
C1M C 0.4985(5) 0.5715(5) 0.8351(8) 0.088(4) Uani 1 1 d . . . . .
H1M1 H 0.4938 0.5457 0.8013 0.132 Uiso 1 1 calc R U . . .
H1M2 H 0.5298 0.5922 0.8392 0.132 Uiso 1 1 calc R U . . .
H1M3 H 0.4841 0.5852 0.8038 0.132 Uiso 1 1 calc R U . . .
C1Z C 0.3199(4) 0.5508(4) 0.9107(6) 0.073(3) Uani 1 1 d . . . . .
H1Z1 H 0.3152 0.5394 0.9732 0.088 Uiso 1 1 calc R U . . .
H1Z2 H 0.3030 0.5658 0.9027 0.088 Uiso 1 1 calc R U . . .
C2A C 0.2945(3) 0.4444(3) 0.8092(6) 0.062(2) Uani 1 1 d . . . . .
C2B C 0.3071(3) 0.4783(3) 0.8668(6) 0.0609(19) Uani 1 1 d . . . . .
H2B H 0.3186 0.4769 0.9239 0.073 Uiso 1 1 calc R U . . .
C2C C 0.3042(3) 0.5145(3) 0.8472(6) 0.0549(17) Uani 1 1 d . . . . .
C2D C 0.2874(3) 0.5163(3) 0.7616(6) 0.0538(17) Uani 1 1 d . . . . .
C2E C 0.2737(2) 0.4819(3) 0.6991(6) 0.0545(17) Uani 1 1 d . . . . .
C2F C 0.2778(3) 0.4467(3) 0.7243(7) 0.064(2) Uani 1 1 d . . . . .
H2F H 0.2691 0.4232 0.6832 0.077 Uiso 1 1 calc R U . . .
C2H C 0.2982(4) 0.4047(4) 0.8293(8) 0.076(3) Uani 1 1 d . . . . .
H2H1 H 0.3239 0.4130 0.8681 0.091 Uiso 1 1 calc R U . . .
H2H2 H 0.3023 0.3927 0.7721 0.091 Uiso 1 1 calc R U . . .
C2L C 0.2672(10) 0.3322(6) 0.8997(16) 0.156(11) Uani 1 1 d . . . . .
H2L1 H 0.2977 0.3419 0.8862 0.234 Uiso 1 1 calc R U . . .
H2L2 H 0.2484 0.3065 0.8631 0.234 Uiso 1 1 calc R U . . .
H2L3 H 0.2615 0.3247 0.9639 0.234 Uiso 1 1 calc R U . . .
C2M C 0.2518(13) 0.3864(13) 0.9685(19) 0.186(12) Uiso 1 1 d D . . . .
H2M1 H 0.2219 0.3809 0.9742 0.280 Uiso 1 1 calc R U . . .
H2M2 H 0.2722 0.4178 0.9729 0.280 Uiso 1 1 calc R U . . .
H2M3 H 0.2577 0.3713 1.0170 0.280 Uiso 1 1 calc R U . . .
C2Z C 0.2574(3) 0.4843(4) 0.6056(6) 0.068(2) Uani 1 1 d . . . . .
H2Z1 H 0.2357 0.4546 0.5860 0.081 Uiso 1 1 calc R U . . .
H2Z2 H 0.2426 0.5016 0.6092 0.081 Uiso 1 1 calc R U . . .
C3A C 0.3339(3) 0.4950(3) 0.4187(5) 0.0544(17) Uani 1 1 d . . . . .
C3B C 0.3583(3) 0.5403(3) 0.4081(5) 0.0532(17) Uani 1 1 d . . . . .
H3B H 0.3813 0.5522 0.3652 0.064 Uiso 1 1 calc R U . . .
C3C C 0.3499(2) 0.5682(3) 0.4584(5) 0.0502(16) Uani 1 1 d . . . . .
C3D C 0.3169(2) 0.5497(3) 0.5219(5) 0.0468(15) Uani 1 1 d . . . . .
C3E C 0.2925(2) 0.5042(3) 0.5354(6) 0.0557(17) Uani 1 1 d . . . . .
C3F C 0.3025(3) 0.4786(3) 0.4807(5) 0.0516(16) Uani 1 1 d . . . . .
H3F H 0.2862 0.4479 0.4878 0.062 Uiso 1 1 calc R U . . .
C3H C 0.3448(4) 0.4665(3) 0.3616(7) 0.069(2) Uani 1 1 d . . . . .
H3H1 H 0.3191 0.4369 0.3588 0.083 Uiso 1 1 calc R U . . .
H3H2 H 0.3514 0.4782 0.2993 0.083 Uiso 1 1 calc R U . . .
C3L C 0.3738(5) 0.4444(5) 0.4893(9) 0.091(4) Uani 1 1 d . . . . .
H3L1 H 0.3473 0.4158 0.4890 0.137 Uiso 1 1 calc R U . . .
H3L2 H 0.3703 0.4636 0.5321 0.137 Uiso 1 1 calc R U . . .
H3L3 H 0.3986 0.4412 0.5076 0.137 Uiso 1 1 calc R U . . .
C3M C 0.3955(11) 0.4377(9) 0.3323(16) 0.168(12) Uani 1 1 d . . . . .
H3M1 H 0.4203 0.4366 0.3587 0.252 Uiso 1 1 calc R U . . .
H3M2 H 0.4038 0.4521 0.2733 0.252 Uiso 1 1 calc R U . . .
H3M3 H 0.3710 0.4080 0.3248 0.252 Uiso 1 1 calc R U . . .
C3Z C 0.3778(3) 0.6171(3) 0.4474(5) 0.0566(19) Uani 1 1 d . . . . .
H3Z1 H 0.3595 0.6305 0.4574 0.068 Uiso 1 1 calc R U . . .
H3Z2 H 0.3889 0.6237 0.3847 0.068 Uiso 1 1 calc R U . . .
C4A C 0.4903(3) 0.6559(2) 0.5483(6) 0.0532(17) Uani 1 1 d . . . . .
C4B C 0.4857(3) 0.6704(3) 0.6341(6) 0.0554(18) Uani 1 1 d . . . . .
H4B H 0.5091 0.6816 0.6758 0.066 Uiso 1 1 calc R U . . .
C4C C 0.4467(3) 0.6683(3) 0.6577(6) 0.0517(16) Uani 1 1 d . . . . .
C4D C 0.4123(2) 0.6523(2) 0.5979(5) 0.0481(15) Uani 1 1 d . . . . .
C4E C 0.4161(3) 0.6373(2) 0.5125(6) 0.0515(16) Uani 1 1 d . . . . .
C4F C 0.4540(3) 0.6382(3) 0.4889(5) 0.0535(17) Uani 1 1 d . . . . .
H4F H 0.4559 0.6268 0.4321 0.064 Uiso 1 1 calc R U . . .
C4H C 0.5317(3) 0.6571(3) 0.5236(6) 0.0589(19) Uani 1 1 d . . . . .
H4H1 H 0.5486 0.6608 0.5794 0.071 Uiso 1 1 calc R U . . .
H4H2 H 0.5246 0.6288 0.4966 0.071 Uiso 1 1 calc R U . . .
C4L C 0.5995(5) 0.6882(7) 0.4379(13) 0.118(6) Uani 1 1 d . . . . .
H4L1 H 0.6065 0.6940 0.3735 0.177 Uiso 1 1 calc R U . . .
H4L2 H 0.5935 0.6588 0.4523 0.177 Uiso 1 1 calc R U . . .
H4L3 H 0.6242 0.7094 0.4740 0.177 Uiso 1 1 calc R U . . .
C4M C 0.5712(5) 0.7356(4) 0.4989(14) 0.106(5) Uani 1 1 d . . . . .
H4M1 H 0.5517 0.7453 0.4749 0.159 Uiso 1 1 calc R U . . .
H4M2 H 0.6012 0.7567 0.4827 0.159 Uiso 1 1 calc R U . . .
H4M3 H 0.5684 0.7333 0.5649 0.159 Uiso 1 1 calc R U . . .
C4Z C 0.4426(3) 0.6834(3) 0.7517(7) 0.0590(19) Uani 1 1 d . . . . .
H4Z1 H 0.4711 0.7079 0.7707 0.071 Uiso 1 1 calc R U . . .
H4Z2 H 0.4215 0.6938 0.7502 0.071 Uiso 1 1 calc R U . . .
C5A C 0.4237(2) 0.5208(2) 0.6691(4) 0.0399(12) Uani 1 1 d . . . . .
C5B C 0.4610(3) 0.5338(3) 0.6173(6) 0.0517(16) Uani 1 1 d . . . . .
H5B H 0.4709 0.5585 0.5792 0.062 Uiso 1 1 calc R U . . .
C5C C 0.4839(2) 0.5121(3) 0.6195(5) 0.0492(15) Uani 1 1 d . . . . .
C5D C 0.4689(2) 0.4747(2) 0.6717(5) 0.0444(14) Uani 1 1 d . . . . .
C5E C 0.4301(3) 0.4595(3) 0.7233(6) 0.0550(18) Uani 1 1 d . . . . .
H5E H 0.4197 0.4343 0.7601 0.066 Uiso 1 1 calc R U . . .
C5F C 0.4077(3) 0.4822(3) 0.7189(5) 0.0490(15) Uani 1 1 d . . . . .
H5F H 0.3810 0.4714 0.7504 0.059 Uiso 1 1 calc R U . . .
C5H C 0.4808(3) 0.4185(3) 0.7318(5) 0.0551(18) Uani 1 1 d . . . . .
H5H1 H 0.4521 0.3936 0.7151 0.066 Uiso 1 1 calc R U . . .
H5H2 H 0.4789 0.4276 0.7941 0.066 Uiso 1 1 calc R U . . .
C5I C 0.4000(3) 0.5455(3) 0.6688(6) 0.0498(15) Uani 1 1 d . . . . .
H5I1 H 0.3756 0.5319 0.6263 0.075 Uiso 1 1 calc R U . . .
H5I2 H 0.4198 0.5756 0.6502 0.075 Uiso 1 1 calc R U . . .
H5I3 H 0.3889 0.5453 0.7296 0.075 Uiso 1 1 calc R U . . .
C6A C 0.5767(4) 0.3143(5) 0.6274(12) 0.101(6) Uani 1 1 d . . . . .
C6B C 0.5895(4) 0.3475(5) 0.6904(10) 0.088(4) Uani 1 1 d . . . . .
H6B H 0.6139 0.3549 0.7283 0.106 Uiso 1 1 calc R U . . .
C6C C 0.5673(3) 0.3694(4) 0.6980(8) 0.072(3) Uani 1 1 d . . . . .
H6C H 0.5769 0.3926 0.7400 0.087 Uiso 1 1 calc R U . . .
C6D C 0.5301(3) 0.3579(3) 0.6440(6) 0.061(2) Uani 1 1 d . . . . .
C6E C 0.5179(4) 0.3257(3) 0.5807(7) 0.069(2) Uani 1 1 d . . . . .
C6F C 0.5405(5) 0.3033(5) 0.5726(10) 0.095(4) Uani 1 1 d . . . . .
H6F H 0.5314 0.2804 0.5299 0.114 Uiso 1 1 calc R U . . .
C6H C 0.5156(3) 0.4054(3) 0.7265(5) 0.0544(17) Uani 1 1 d . . . . .
H6H1 H 0.5447 0.4315 0.7207 0.065 Uiso 1 1 calc R U . . .
H6H2 H 0.5151 0.3896 0.7820 0.065 Uiso 1 1 calc R U . . .
C6I C 0.6027(6) 0.2899(7) 0.6196(15) 0.129(8) Uani 1 1 d . . . . .
H6I1 H 0.6325 0.3102 0.5999 0.193 Uiso 1 1 calc R U . . .
H6I2 H 0.5886 0.2663 0.5753 0.193 Uiso 1 1 calc R U . . .
H6I3 H 0.6034 0.2777 0.6786 0.193 Uiso 1 1 calc R U . . .
C7A C 0.6603(6) 0.5012(9) 0.6522(8) 0.126(7) Uani 1 1 d . . . . .
C7B C 0.6275(4) 0.4839(6) 0.5866(9) 0.095(4) Uani 1 1 d . . . . .
H7B H 0.6100 0.4969 0.5771 0.114 Uiso 1 1 calc R U . . .
C7C C 0.6203(3) 0.4495(5) 0.5372(7) 0.080(3) Uani 1 1 d . . . . .
C7D C 0.6479(3) 0.4327(4) 0.5503(7) 0.073(3) Uani 1 1 d . . . . .
C7E C 0.6808(3) 0.4472(5) 0.6106(8) 0.089(4) Uani 1 1 d . . . . .
C7F C 0.6868(5) 0.4833(7) 0.6638(10) 0.100(4) Uani 1 1 d . . . . .
H7F H 0.7092 0.4951 0.7078 0.120 Uiso 1 1 calc R U . . .
C7I C 0.6657(7) 0.5355(10) 0.7024(10) 0.135(9) Uani 1 1 d . . . . .
H7I1 H 0.6753 0.5327 0.7636 0.162 Uiso 1 1 calc R U . . .
H7I2 H 0.6371 0.5337 0.7087 0.162 Uiso 1 1 calc R U . . .
C7M C 0.6799(16) 0.580(2) 0.571(2) 0.28(3) Uani 1 1 d D U . . .
H7M1 H 0.6703 0.6011 0.5671 0.418 Uiso 1 1 calc R U . . .
H7M2 H 0.6552 0.5506 0.5590 0.418 Uiso 1 1 calc R U . . .
H7M3 H 0.7026 0.5866 0.5251 0.418 Uiso 1 1 calc R U . . .
C7Z C 0.7116(4) 0.4296(6) 0.6232(8) 0.098(5) Uani 1 1 d . . . . .
H7Z1 H 0.7231 0.4358 0.6857 0.118 Uiso 1 1 calc R U . . .
H7Z2 H 0.6953 0.3977 0.6151 0.118 Uiso 1 1 calc R U . . .
C8A C 0.8218(3) 0.5074(4) 0.5233(7) 0.071(3) Uani 1 1 d . . . . .
C8B C 0.7884(3) 0.4901(4) 0.5845(8) 0.074(3) Uani 1 1 d . . . . .
H8B H 0.7905 0.5036 0.6411 0.089 Uiso 1 1 calc R U . . .
C8C C 0.7488(3) 0.4491(4) 0.5581(8) 0.070(3) Uani 1 1 d . . . . .
C8D C 0.7477(3) 0.4322(3) 0.4728(9) 0.073(3) Uani 1 1 d . . . . .
C8F C 0.7829(3) 0.4521(3) 0.4143(8) 0.067(2) Uani 1 1 d . . . . .
C8I C 0.8631(5) 0.5492(5) 0.5498(10) 0.105(5) Uani 1 1 d . . . . .
H8I1 H 0.8804 0.5626 0.4945 0.126 Uiso 1 1 calc R U . . .
H8I2 H 0.8547 0.5698 0.5753 0.126 Uiso 1 1 calc R U . . .
C8M C 0.9011(7) 0.5101(13) 0.5761(16) 0.192(16) Uani 1 1 d . . . . .
H8M1 H 0.9320 0.5244 0.5602 0.288 Uiso 1 1 calc R U . . .
H8M2 H 0.8834 0.4972 0.5218 0.288 Uiso 1 1 calc R U . . .
H8M3 H 0.8944 0.4873 0.6208 0.288 Uiso 1 1 calc R U . . .
C8N C 0.9304(5) 0.5886(7) 0.6460(17) 0.139(8) Uani 1 1 d . . . . .
H8N1 H 0.9198 0.6083 0.6635 0.208 Uiso 1 1 calc R U . . .
H8N2 H 0.9510 0.6014 0.5957 0.208 Uiso 1 1 calc R U . . .
H8N3 H 0.9451 0.5842 0.6976 0.208 Uiso 1 1 calc R U . . .
C8Z C 0.7799(4) 0.4330(3) 0.3229(8) 0.074(3) Uani 1 1 d . . . . .
H8Z1 H 0.7609 0.4010 0.3261 0.089 Uiso 1 1 calc R U . . .
H8Z2 H 0.8092 0.4392 0.3036 0.089 Uiso 1 1 calc R U . . .
C9A C 0.7765(5) 0.5065(4) 0.1408(8) 0.088(4) Uani 1 1 d . . . . .
C9B C 0.7890(5) 0.4872(3) 0.2067(9) 0.087(4) Uani 1 1 d . . . . .
H9B H 0.8191 0.5002 0.2205 0.104 Uiso 1 1 calc R U . . .
C9C C 0.7613(3) 0.4517(3) 0.2516(8) 0.079(3) Uani 1 1 d . . . . .
C9D C 0.7159(4) 0.4327(3) 0.2363(8) 0.078(3) Uani 1 1 d . . . . .
C9E C 0.7010(4) 0.4495(3) 0.1746(7) 0.078(3) Uani 1 1 d . . . . .
C9F C 0.7308(5) 0.4876(4) 0.1245(7) 0.089(4) Uani 1 1 d . . . . .
H9F H 0.7203 0.4999 0.0814 0.106 Uiso 1 1 calc R U . . .
C9I C 0.8048(8) 0.5444(5) 0.0868(8) 0.133(8) Uani 1 1 d . . . . .
H9I1 H 0.7900 0.5415 0.0284 0.160 Uiso 1 1 calc R U . . .
H9I2 H 0.8314 0.5431 0.0735 0.160 Uiso 1 1 calc R U . . .
C9M C 0.8319(6) 0.5980(5) 0.2135(10) 0.106(4) Uani 1 1 d D U . . .
H9M1 H 0.8629 0.6071 0.2182 0.158 Uiso 1 1 calc R U . . .
H9M2 H 0.8149 0.5723 0.2513 0.158 Uiso 1 1 calc R U . . .
H9M3 H 0.8274 0.6217 0.2341 0.158 Uiso 1 1 calc R U . . .
C9N C 0.8448(9) 0.6242(6) 0.0552(13) 0.140(7) Uani 1 1 d D U . . .
H9N1 H 0.8758 0.6345 0.0634 0.210 Uiso 1 1 calc R U . . .
H9N2 H 0.8393 0.6484 0.0654 0.210 Uiso 1 1 calc R U . . .
H9N3 H 0.8361 0.6132 -0.0065 0.210 Uiso 1 1 calc R U . . .
C9Z C 0.6520(5) 0.4322(3) 0.1611(6) 0.081(3) Uani 1 1 d . . . . .
H9Z1 H 0.6472 0.4394 0.0991 0.097 Uiso 1 1 calc R U . . .
H9Z2 H 0.6362 0.4002 0.1671 0.097 Uiso 1 1 calc R U . . .
C10A C 0.6226(4) 0.5107(3) 0.2667(9) 0.085(4) Uani 1 1 d . . . . .
C10B C 0.6368(4) 0.4907(3) 0.2049(8) 0.076(3) Uani 1 1 d . . . . .
H10B H 0.6484 0.5041 0.1483 0.092 Uiso 1 1 calc R U . . .
C10C C 0.6339(4) 0.4506(3) 0.2265(7) 0.076(3) Uani 1 1 d . . . . .
C10D C 0.6159(3) 0.4325(3) 0.3089(6) 0.059(2) Uani 1 1 d . . . . .
C10E C 0.6016(3) 0.4520(3) 0.3729(7) 0.069(2) Uani 1 1 d . . . . .
C10F C 0.6050(3) 0.4911(4) 0.3507(9) 0.076(3) Uani 1 1 d . . . . .
H10F H 0.5955 0.5050 0.3922 0.092 Uiso 1 1 calc R U . . .
C10I C 0.6271(5) 0.5528(4) 0.2417(14) 0.112(6) Uani 1 1 d . . . . .
H10A H 0.6492 0.5663 0.1934 0.134 Uiso 1 1 calc R U . . .
H10C H 0.6374 0.5724 0.2947 0.134 Uiso 1 1 calc R U . . .
C10M C 0.5438(12) 0.5284(16) 0.273(3) 0.226(17) Uani 1 1 d D U . . .
H10D H 0.5486 0.5494 0.3212 0.339 Uiso 1 1 calc R U . . .
H10E H 0.5397 0.5014 0.3002 0.339 Uiso 1 1 calc R U . . .
H10G H 0.5179 0.5223 0.2385 0.339 Uiso 1 1 calc R U . . .
C10N C 0.5932(7) 0.5916(5) 0.1822(11) 0.111(5) Uani 1 1 d . . . . .
H10H H 0.6078 0.5992 0.1233 0.166 Uiso 1 1 calc R U . . .
H10I H 0.6120 0.6129 0.2274 0.166 Uiso 1 1 calc R U . . .
H10K H 0.5657 0.5918 0.1780 0.166 Uiso 1 1 calc R U . . .
C10Z C 0.5838(3) 0.4307(5) 0.4648(8) 0.087(4) Uani 1 1 d . . . . .
H10X H 0.5717 0.3989 0.4599 0.104 Uiso 1 1 calc R U . . .
H10Y H 0.5601 0.4360 0.4835 0.104 Uiso 1 1 calc R U . . .
C11A C 0.7550(3) 0.5719(3) 0.3908(5) 0.0549(17) Uani 1 1 d . . . . .
C11B C 0.7471(3) 0.5993(3) 0.3422(6) 0.0539(17) Uani 1 1 d . . . . .
H11B H 0.7210 0.5876 0.3081 0.065 Uiso 1 1 calc R U . . .
C11C C 0.7766(3) 0.6455(3) 0.3398(6) 0.0572(18) Uani 1 1 d . . . . .
C11D C 0.8164(3) 0.6645(3) 0.3873(6) 0.0589(19) Uani 1 1 d . . . . .
C11E C 0.8232(3) 0.6329(4) 0.4344(7) 0.069(2) Uani 1 1 d . . . . .
H11E H 0.8501 0.6433 0.4651 0.083 Uiso 1 1 calc R U . . .
C11F C 0.7949(3) 0.5904(3) 0.4384(6) 0.060(2) Uani 1 1 d . . . . .
H11F H 0.8017 0.5722 0.4738 0.072 Uiso 1 1 calc R U . . .
C11H C 0.8791(3) 0.7264(4) 0.4393(7) 0.071(2) Uani 1 1 d . . . . .
H11A H 0.8991 0.7153 0.4250 0.085 Uiso 1 1 calc R U . . .
H11C H 0.8694 0.7186 0.5027 0.085 Uiso 1 1 calc R U . . .
C12A C 1.0178(4) 0.9223(3) 0.3166(12) 0.096(5) Uani 1 1 d . . . . .
C12B C 1.0205(4) 0.8912(4) 0.2703(9) 0.081(3) Uani 1 1 d . . . . .
H12B H 1.0427 0.8999 0.2262 0.097 Uiso 1 1 calc R U . . .
C12C C 0.9925(3) 0.8470(3) 0.2832(6) 0.0590(19) Uani 1 1 d . . . . .
C12D C 0.9586(3) 0.8328(3) 0.3442(7) 0.059(2) Uani 1 1 d . . . . .
C12E C 0.9546(3) 0.8637(4) 0.3951(7) 0.075(3) Uani 1 1 d . . . . .
H12E H 0.9320 0.8546 0.4386 0.090 Uiso 1 1 calc R U . . .
C12F C 0.9825(4) 0.9063(4) 0.3828(11) 0.092(4) Uani 1 1 d . . . . .
H12F H 0.9792 0.9268 0.4183 0.111 Uiso 1 1 calc R U . . .
C12H C 0.9029(3) 0.7755(3) 0.4286(9) 0.077(3) Uani 1 1 d . . . . .
H12A H 0.8815 0.7854 0.4215 0.093 Uiso 1 1 calc R U . . .
H12C H 0.9202 0.7892 0.4838 0.093 Uiso 1 1 calc R U . . .
C12I C 1.0450(7) 0.9695(5) 0.3096(19) 0.142(9) Uani 1 1 d . . . . .
H12D H 1.0384 0.9833 0.3596 0.214 Uiso 1 1 calc R U . . .
H12G H 1.0393 0.9793 0.2521 0.214 Uiso 1 1 calc R U . . .
H12H H 1.0757 0.9775 0.3125 0.214 Uiso 1 1 calc R U . . .
C13A C 0.8140(4) 0.7899(5) -0.0246(8) 0.094(4) Uani 1 1 d . . . . .
C13B C 0.8334(4) 0.8227(5) -0.0855(8) 0.105(5) Uani 1 1 d . . . . .
H13B H 0.8193 0.8205 -0.1415 0.126 Uiso 1 1 calc R U . . .
C13C C 0.8737(3) 0.8599(4) -0.0679(8) 0.079(3) Uani 1 1 d . . . . .
C13D C 0.8925(3) 0.8591(4) 0.0130(10) 0.086(4) Uani 1 1 d . . . . .
C13E C 0.8746(3) 0.8273(4) 0.0791(10) 0.085(4) Uani 1 1 d . . . . .
C13F C 0.8339(4) 0.7915(5) 0.0554(11) 0.090(4) Uani 1 1 d . . . . .
H13F H 0.8199 0.7679 0.0964 0.108 Uiso 1 1 calc R U . . .
C13H C 0.7677(5) 0.7480(7) -0.0469(13) 0.136(8) Uani 1 1 d . . . . .
H13A H 0.7509 0.7372 0.0100 0.163 Uiso 1 1 calc R U . . .
H13C H 0.7513 0.7568 -0.0876 0.163 Uiso 1 1 calc R U . . .
C13L C 0.7924(11) 0.7261(8) -0.1759(19) 0.155(9) Uani 1 1 d . . . . .
H13D H 0.8150 0.7569 -0.1744 0.233 Uiso 1 1 calc R U . . .
H13E H 0.7710 0.7216 -0.2226 0.233 Uiso 1 1 calc R U . . .
H13G H 0.8057 0.7083 -0.1896 0.233 Uiso 1 1 calc R U . . .
C13M C 0.7778(15) 0.6848(13) -0.013(2) 0.204(13) Uani 1 1 d D U . . .
H13H H 0.7790 0.6607 -0.0426 0.306 Uiso 1 1 calc R U . . .
H13I H 0.7536 0.6731 0.0299 0.306 Uiso 1 1 calc R U . . .
H131 H 0.8052 0.7030 0.0192 0.306 Uiso 1 1 calc R U . . .
C13Z C 0.8932(4) 0.8294(4) 0.1652(10) 0.082(3) Uani 1 1 d . . . . .
H13X H 0.9253 0.8461 0.1595 0.098 Uiso 1 1 calc R U . . .
H13Y H 0.8850 0.7996 0.1845 0.098 Uiso 1 1 calc R U . . .
C14A C 0.8271(4) 0.8400(3) 0.3569(7) 0.068(2) Uani 1 1 d . . . . .
C14B C 0.8480(3) 0.8855(3) 0.3723(8) 0.067(2) Uani 1 1 d . . . . .
H14B H 0.8381 0.8972 0.4182 0.081 Uiso 1 1 calc R U . . .
C14C C 0.8837(3) 0.9127(3) 0.3181(7) 0.0576(19) Uani 1 1 d . . . . .
C14D C 0.8990(3) 0.8947(3) 0.2529(6) 0.060(2) Uani 1 1 d . . . . .
C14E C 0.8793(3) 0.8506(3) 0.2392(7) 0.069(2) Uani 1 1 d . . . . .
C14F C 0.8424(4) 0.8237(3) 0.2931(7) 0.066(2) Uani 1 1 d . . . . .
H14F H 0.8279 0.7931 0.2842 0.080 Uiso 1 1 calc R U . . .
C14H C 0.7886(5) 0.8113(3) 0.4130(8) 0.088(4) Uani 1 1 d . . . . .
H14A H 0.7934 0.8226 0.4756 0.105 Uiso 1 1 calc R U . . .
H14C H 0.7848 0.7817 0.4148 0.105 Uiso 1 1 calc R U . . .
C14L C 0.7351(5) 0.7945(4) 0.2864(13) 0.110(5) Uani 1 1 d . . . . .
H14D H 0.7322 0.7657 0.2799 0.165 Uiso 1 1 calc R U . . .
H14E H 0.7577 0.8150 0.2451 0.165 Uiso 1 1 calc R U . . .
H14G H 0.7074 0.7928 0.2718 0.165 Uiso 1 1 calc R U . . .
C14M C 0.7093(7) 0.7878(6) 0.4423(16) 0.159(10) Uani 1 1 d . . . . .
H14H H 0.7188 0.8029 0.5004 0.239 Uiso 1 1 calc R U . . .
H14I H 0.7009 0.7571 0.4504 0.239 Uiso 1 1 calc R U . . .
H140 H 0.6844 0.7897 0.4198 0.239 Uiso 1 1 calc R U . . .
C14Z C 0.9073(3) 0.9627(3) 0.3281(7) 0.065(2) Uani 1 1 d . . . . .
H14X H 0.9050 0.9703 0.3914 0.078 Uiso 1 1 calc R U . . .
H14Y H 0.9385 0.9751 0.3137 0.078 Uiso 1 1 calc R U . . .
C15A C 0.8338(3) 1.0035(3) 0.2316(6) 0.0532(16) Uani 1 1 d . . . . .
C15B C 0.8529(3) 1.0181(3) 0.1490(8) 0.068(2) Uani 1 1 d . . . . .
H15B H 0.8409 1.0302 0.1090 0.082 Uiso 1 1 calc R U . . .
C15C C 0.8904(3) 1.0159(3) 0.1202(7) 0.063(2) Uani 1 1 d . . . . .
C15D C 0.9065(2) 0.9986(2) 0.1792(6) 0.0549(17) Uani 1 1 d . . . . .
C15E C 0.8877(2) 0.9827(2) 0.2652(6) 0.0549(18) Uani 1 1 d . . . . .
C15F C 0.8521(3) 0.9850(3) 0.2896(6) 0.0599(19) Uani 1 1 d . . . . .
H15F H 0.8390 0.9739 0.3467 0.072 Uiso 1 1 calc R U . . .
C15H C 0.7954(4) 1.0050(4) 0.2585(7) 0.074(2) Uani 1 1 d . . . . .
H15A H 0.7741 0.9763 0.2840 0.089 Uiso 1 1 calc R U . . .
H15C H 0.7822 1.0096 0.2038 0.089 Uiso 1 1 calc R U . . .
C15L C 0.7634(4) 1.0410(5) 0.3556(12) 0.098(4) Uani 1 1 d . . . . .
H15X H 0.7572 1.0579 0.3117 0.147 Uiso 1 1 calc R U . . .
H15Y H 0.7674 1.0541 0.4156 0.147 Uiso 1 1 calc R U . . .
H15G H 0.7390 1.0110 0.3572 0.147 Uiso 1 1 calc R U . . .
C15M C 0.8389(7) 1.0852(4) 0.2921(12) 0.110(5) Uani 1 1 d . . . . .
H15H H 0.8676 1.0882 0.3021 0.164 Uiso 1 1 calc R U . . .
H15I H 0.8374 1.1087 0.3236 0.164 Uiso 1 1 calc R U . . .
H150 H 0.8344 1.0870 0.2272 0.164 Uiso 1 1 calc R U . . .
C15Z C 0.9079(3) 1.0304(4) 0.0272(7) 0.076(3) Uani 1 1 d . . . . .
H15D H 0.9397 1.0418 0.0276 0.091 Uiso 1 1 calc R U . . .
H15E H 0.9030 1.0544 0.0088 0.091 Uiso 1 1 calc R U . . .
C16A C 0.8266(4) 0.9546(6) -0.1445(8) 0.099(5) Uani 1 1 d . . . . .
C16B C 0.8478(4) 0.9877(5) -0.0843(6) 0.083(3) Uani 1 1 d . . . . .
H16B H 0.8372 1.0068 -0.0705 0.100 Uiso 1 1 calc R U . . .
C16C C 0.8863(3) 0.9929(4) -0.0424(8) 0.082(3) Uani 1 1 d . . . . .
C16D C 0.8993(3) 0.9652(4) -0.0599(7) 0.076(3) Uani 1 1 d . . . . .
C16E C 0.8787(4) 0.9305(6) -0.1170(9) 0.099(5) Uani 1 1 d . . . . .
C16F C 0.8405(4) 0.9260(7) -0.1621(7) 0.119(8) Uani 1 1 d . . . . .
H16F H 0.8251 0.9031 -0.2040 0.143 Uiso 1 1 calc R U . . .
C16Z C 0.8935(4) 0.8972(5) -0.1333(8) 0.094(4) Uani 1 1 d . . . . .
H16A H 0.8856 0.8858 -0.1956 0.112 Uiso 1 1 calc R U . . .
H16C H 0.9256 0.9120 -0.1281 0.112 Uiso 1 1 calc R U . . .
C17A C 0.4071(3) 0.6499(3) 0.1059(8) 0.066(3) Uani 1 1 d . . . . .
C17B C 0.4336(2) 0.6411(3) 0.1604(6) 0.0531(17) Uani 1 1 d . . . . .
H17B H 0.4202 0.6176 0.2021 0.064 Uiso 1 1 calc R U . . .
C17C C 0.4783(2) 0.6645(2) 0.1571(6) 0.0508(16) Uani 1 1 d . . . . .
C17D C 0.4982(2) 0.6994(2) 0.0954(5) 0.0461(15) Uani 1 1 d . . . . .
C17E C 0.4717(2) 0.7091(2) 0.0393(5) 0.0462(15) Uani 1 1 d . . . . .
H17E H 0.4842 0.7326 -0.0024 0.055 Uiso 1 1 calc R U . . .
C17F C 0.4262(2) 0.6827(3) 0.0477(6) 0.0530(18) Uani 1 1 d . . . . .
H17F H 0.4082 0.6886 0.0097 0.064 Uiso 1 1 calc R U . . .
C17H C 0.5611(2) 0.7517(3) 0.0182(6) 0.0578(19) Uani 1 1 d . . . . .
H17A H 0.5550 0.7760 0.0231 0.069 Uiso 1 1 calc R U . . .
H17C H 0.5480 0.7359 -0.0387 0.069 Uiso 1 1 calc R U . . .
C17I C 0.3577(3) 0.6230(4) 0.1146(10) 0.083(4) Uani 1 1 d . . . . .
H17D H 0.3486 0.6307 0.1709 0.125 Uiso 1 1 calc R U . . .
H17G H 0.3486 0.5920 0.1154 0.125 Uiso 1 1 calc R U . . .
H17H H 0.3442 0.6291 0.0632 0.125 Uiso 1 1 calc R U . . .
C18A C 0.7660(2) 0.8708(3) 0.1052(4) 0.0493(16) Uani 1 1 d . . . . .
C18B C 0.7442(3) 0.8345(4) 0.0473(7) 0.068(2) Uani 1 1 d . . . . .
H18B H 0.7609 0.8262 0.0108 0.082 Uiso 1 1 calc R U . . .
C18C C 0.6994(3) 0.8106(3) 0.0423(7) 0.066(2) Uani 1 1 d . . . . .
H18C H 0.6859 0.7849 0.0067 0.079 Uiso 1 1 calc R U . . .
C18D C 0.6743(2) 0.8230(2) 0.0870(5) 0.0461(14) Uani 1 1 d . . . . .
C18E C 0.6949(3) 0.8598(4) 0.1406(7) 0.076(3) Uani 1 1 d . . . . .
C18F C 0.7406(3) 0.8832(3) 0.1502(6) 0.064(2) Uani 1 1 d . . . . .
H18F H 0.7538 0.9079 0.1886 0.077 Uiso 1 1 calc R U . . .
C18H C 0.6090(3) 0.7693(3) 0.0166(6) 0.061(2) Uani 1 1 d . . . . .
H18A H 0.6152 0.7455 0.0286 0.073 Uiso 1 1 calc R U . . .
H18D H 0.6206 0.7814 -0.0439 0.073 Uiso 1 1 calc R U . . .
C18I C 0.8148(2) 0.8959(4) 0.1107(6) 0.068(2) Uani 1 1 d . . . . .
H18E H 0.8271 0.8945 0.0524 0.102 Uiso 1 1 calc R U . . .
H18G H 0.8246 0.8834 0.1577 0.102 Uiso 1 1 calc R U . . .
H18H H 0.8245 0.9264 0.1255 0.102 Uiso 1 1 calc R U . . .
C134 C 0.8185(3) 0.4885(3) 0.4404(9) 0.074(3) Uani 1 1 d . . . . .
H134 H 0.8426 0.5017 0.4003 0.089 Uiso 1 1 calc R U . . .
C171 C 0.7238(3) 0.5228(3) 0.3946(6) 0.0588(19) Uani 1 1 d . . . . .
H17I H 0.7309 0.5087 0.3460 0.088 Uiso 1 1 calc R U . . .
H17J H 0.6939 0.5168 0.3871 0.088 Uiso 1 1 calc R U . . .
H17K H 0.7267 0.5116 0.4531 0.088 Uiso 1 1 calc R U . . .
N1I N 0.4807(4) 0.5588(5) 0.9246(7) 0.090(3) Uani 1 1 d . . . . .
H1I H 0.4510 0.5325 0.9214 0.108 Uiso 1 1 calc R U . . .
N2I N 0.2573(4) 0.3698(3) 0.8771(7) 0.091(3) Uani 1 1 d D . . . .
H2I H 0.2308 0.3593 0.8385 0.109 Uiso 1 1 calc R U . . .
N3I N 0.3817(4) 0.4638(3) 0.3965(7) 0.083(3) Uani 1 1 d . . . . .
H3I H 0.4068 0.4941 0.4006 0.099 Uiso 1 1 calc R U . . .
N4I N 0.5591(3) 0.6921(4) 0.4598(7) 0.081(2) Uani 1 1 d . . . . .
H4I H 0.5423 0.6879 0.4028 0.097 Uiso 1 1 calc R U . . .
N7L N 0.6984(8) 0.5810(9) 0.6653(12) 0.163(8) Uani 1 1 d D U . . .
H7L H 0.7006 0.6052 0.7036 0.195 Uiso 1 1 calc R U . . .
N8L N 0.8908(4) 0.5435(6) 0.6156(8) 0.120(6) Uani 1 1 d . . . . .
H8L H 0.8726 0.5300 0.6706 0.145 Uiso 1 1 calc R U . . .
N9L N 0.8184(8) 0.5879(4) 0.1225(9) 0.223(15) Uani 1 1 d D U . . .
H9L H 0.7902 0.5878 0.1234 0.268 Uiso 0.7 1 calc R U P . .
N10L N 0.5843(4) 0.5478(5) 0.2091(8) 0.092(3) Uani 1 1 d D . . . .
H10L H 0.5757 0.5294 0.1534 0.111 Uiso 1 1 calc R U . . .
N13I N 0.7708(7) 0.7135(6) -0.0879(12) 0.129(5) Uani 1 1 d D U . . .
H13K H 0.7399 0.6935 -0.1061 0.155 Uiso 1 1 calc R U . . .
N14I N 0.7466(4) 0.8088(3) 0.3743(11) 0.107(4) Uani 1 1 d . . . . .
H14K H 0.7538 0.8399 0.3722 0.128 Uiso 1 1 calc R U . . .
N15I N 0.8033(3) 1.0409(3) 0.3289(8) 0.078(2) Uani 1 1 d . . . . .
H15K H 0.8152 1.0347 0.3846 0.094 Uiso 1 1 calc R U . . .
O1G O 0.3532(2) 0.6256(2) 0.7935(4) 0.0594(14) Uani 1 1 d . . . . .
H1G H 0.3600 0.6519 0.7962 0.089 Uiso 1 1 calc R U . . .
O2G O 0.2830(2) 0.5515(2) 0.7390(4) 0.0590(14) Uani 1 1 d . . . . .
H2G H 0.2855 0.5661 0.7857 0.089 Uiso 1 1 calc R U . . .
O3G O 0.30788(19) 0.5765(2) 0.5730(4) 0.0593(13) Uani 1 1 d . . . . .
H3G H 0.2927 0.5840 0.5426 0.089 Uiso 1 1 calc R U . . .
O4G O 0.3749(2) 0.6510(2) 0.6208(5) 0.0609(14) Uani 1 1 d . . . . .
H4G H 0.3704 0.6461 0.6765 0.091 Uiso 1 1 calc R U . . .
O5A O 0.5364(3) 0.5679(3) 0.5043(7) 0.094(3) Uani 1 1 d . . . . .
O5B O 0.5255(4) 0.4952(3) 0.4967(7) 0.103(3) Uani 1 1 d . . . . .
O5C O 0.5663(3) 0.5431(3) 0.6197(8) 0.098(3) Uani 1 1 d . . . . .
O5G O 0.4926(2) 0.45381(19) 0.6705(4) 0.0565(13) Uani 1 1 d . . . . .
O6A O 0.4818(3) 0.3455(2) 0.4535(5) 0.0739(17) Uani 1 1 d . . . . .
O6B O 0.4349(2) 0.2981(3) 0.5712(5) 0.0775(19) Uani 1 1 d . . . . .
O6C O 0.4655(4) 0.2720(3) 0.4589(7) 0.106(3) Uani 1 1 d . . . . .
O6G O 0.5064(2) 0.3779(2) 0.6489(4) 0.0584(13) Uani 1 1 d . . . . .
O7G O 0.6408(2) 0.3970(3) 0.5001(6) 0.090(3) Uani 1 1 d . . . . .
H7G H 0.6151 0.3840 0.4809 0.135 Uiso 1 1 calc R U . . .
O8G O 0.7100(3) 0.3934(2) 0.4474(7) 0.082(2) Uani 1 1 d . . . . .
H8G H 0.7168 0.3748 0.4324 0.123 Uiso 1 1 calc R U . . .
O9G O 0.6868(3) 0.3957(2) 0.2803(8) 0.088(2) Uani 1 1 d . . . . .
H9G H 0.6622 0.3936 0.2795 0.132 Uiso 1 1 calc R U . . .
O10G O 0.6130(2) 0.3931(2) 0.3331(6) 0.0745(19) Uani 1 1 d . . . . .
H10J H 0.6319 0.3901 0.3047 0.112 Uiso 1 1 calc R U . . .
O11A O 0.7244(3) 0.6507(3) 0.2246(7) 0.091(3) Uani 1 1 d . . . . .
O11B O 0.7592(4) 0.7080(3) 0.3355(8) 0.097(3) Uani 1 1 d . . . . .
O11C O 0.7975(3) 0.7049(3) 0.2166(7) 0.103(3) Uani 1 1 d . . . . .
O11G O 0.8425(2) 0.7067(2) 0.3810(4) 0.0649(15) Uani 1 1 d . . . . .
O12A O 0.9611(3) 0.7871(3) 0.1613(5) 0.081(2) Uani 1 1 d . . . . .
O12B O 1.0042(3) 0.7803(3) 0.2797(6) 0.084(2) Uani 1 1 d . . . . .
O12C O 1.0368(4) 0.8332(5) 0.1602(8) 0.114(4) Uani 1 1 d . . . . .
O12G O 0.9299(2) 0.7884(2) 0.3555(5) 0.0632(14) Uani 1 1 d . . . . .
O13G O 0.9326(2) 0.8961(3) 0.0347(7) 0.103(4) Uani 1 1 d . . . . .
H13J H 0.9326 0.9024 0.0894 0.154 Uiso 1 1 calc R U . . .
O14G O 0.9363(2) 0.9225(3) 0.2021(6) 0.0752(18) Uani 1 1 d . . . . .
H14J H 0.9379 0.9468 0.1960 0.113 Uiso 1 1 calc R U . . .
O15G O 0.94347(17) 0.9961(2) 0.1549(6) 0.078(2) Uani 1 1 d . . . . .
H15J H 0.9396 0.9845 0.1038 0.117 Uiso 1 1 calc R U . . .
O16G O 0.93825(19) 0.9705(3) -0.0166(6) 0.085(2) Uani 1 1 d . . . . .
H16G H 0.9341 0.9461 0.0002 0.128 Uiso 1 1 calc R U . . .
O17A O 0.5338(2) 0.6875(2) 0.2875(5) 0.0652(15) Uani 1 1 d . . . . .
O17B O 0.5385(2) 0.6448(2) 0.1676(5) 0.0694(17) Uani 1 1 d . . . . .
O17C O 0.4789(3) 0.6118(3) 0.2759(6) 0.081(2) Uani 1 1 d . . . . .
O17G O 0.54214(17) 0.72291(18) 0.0935(4) 0.0534(12) Uani 1 1 d . . . . .
O18A O 0.6936(3) 0.9194(4) 0.2408(12) 0.139(6) Uani 1 1 d . . . . .
O18B O 0.6429(5) 0.8934(4) 0.1207(10) 0.120(4) Uani 1 1 d . . . . .
O18C O 0.6317(2) 0.8498(4) 0.2398(8) 0.108(3) Uani 1 1 d . U . . .
O18G O 0.62953(16) 0.80221(18) 0.0829(4) 0.0550(13) Uani 1 1 d . . . . .
S5A S 0.53139(9) 0.53059(9) 0.5556(2) 0.0794(8) Uani 1 1 d . . . . .
S6A S 0.47148(11) 0.30882(9) 0.51049(17) 0.0744(6) Uani 1 1 d . . . . .
S11A S 0.76437(9) 0.68027(7) 0.2743(2) 0.0754(7) Uani 1 1 d . . . . .
S12A S 0.99937(9) 0.80892(10) 0.21831(19) 0.0729(6) Uani 1 1 d . . . . .
S17A S 0.51004(7) 0.65068(7) 0.22572(16) 0.0591(5) Uani 1 1 d . . . . .
S18A S 0.66322(9) 0.88154(9) 0.1911(2) 0.0825(8) Uani 1 1 d . . . . .
Cl1 Cl 0.8044(2) 0.8398(3) 0.6641(5) 0.194(4) Uani 1 1 d . . . . .
Cl2 Cl 0.3559(4) 0.4967(2) 0.1152(4) 0.205(5) Uani 1 1 d . . . . .
C7N C 0.7426(9) 0.587(2) 0.640(3) 0.25(2) Uani 1 1 d D U . . .
H7N1 H 0.7622 0.6172 0.6222 0.376 Uiso 1 1 calc R U . . .
H7N2 H 0.7392 0.5677 0.5889 0.376 Uiso 1 1 calc R U . . .
H7N3 H 0.7549 0.5796 0.6916 0.376 Uiso 1 1 calc R U . . .
C16H C 0.7886(5) 0.9496(9) -0.1982(8) 0.139(9) Uani 1 1 d . . . . .
H16D H 0.7937 0.9789 -0.2137 0.167 Uiso 1 1 calc R U . A 1
H16E H 0.7872 0.9346 -0.2555 0.167 Uiso 1 1 calc R U . A 1
C16L C 0.7400(5) 0.9254(9) -0.0660(9) 0.122(7) Uani 1 1 d . U . . .
H16H H 0.7655 0.9311 -0.0299 0.183 Uiso 1 1 calc R U . B 1
H16I H 0.7158 0.8964 -0.0517 0.183 Uiso 1 1 calc R U . B 1
H16J H 0.7316 0.9472 -0.0519 0.183 Uiso 1 1 calc R U . B 1
C16M C 0.7182(11) 0.9392(13) -0.205(2) 0.192(12) Uani 1 1 d D U . . .
H16K H 0.6903 0.9125 -0.2153 0.287 Uiso 1 1 calc R U . C 1
H16L H 0.7307 0.9534 -0.2624 0.287 Uiso 1 1 calc R U . C 1
H16M H 0.7134 0.9589 -0.1662 0.287 Uiso 1 1 calc R U . C 1
N16X N 0.7499(7) 0.9276(15) -0.1567(14) 0.161(18) Uani 0.6 1 d D . P D 1
H16X H 0.7391 0.8966 -0.1741 0.194 Uiso 0.6 1 calc R U P D 1
N16I N 0.7509(9) 0.9556(9) -0.1350(18) 0.076(6) Uiso 0.4 1 d D U P D 2
H160 H 0.7605 0.9860 -0.1147 0.091 Uiso 0.4 1 calc R U P D 2
O1W O 0.4599(4) 0.5425(4) 0.3946(8) 0.106(3) Uani 1 1 d . . . . .
O2W O 0.5614(4) 0.5191(5) 0.8053(8) 0.120(4) Uani 1 1 d . . . . .
O3W O 0.8802(4) 0.7121(3) 0.1868(9) 0.116(4) Uani 1 1 d . . . . .
O4W O 0.6182(3) 0.7632(4) 0.2781(11) 0.122(4) Uani 1 1 d . . . . .
O5W O 0.7510(5) 0.8910(5) 0.3787(9) 0.125(4) Uani 1 1 d . . . . .
O7W O 0.6231(5) 0.8654(5) -0.056(2) 0.192(10) Uani 1 1 d . . . . .
O14W O 0.9524(3) 0.5462(4) 0.8207(8) 0.119(4) Uani 1 1 d . . . . .
O8W O 0.4038(5) 0.4813(6) 0.9459(7) 0.082(3) Uani 0.6 1 d . . P . .
O9W O 0.7750(6) 0.7098(5) 0.5281(9) 0.090(4) Uani 0.6 1 d . . P . .
O10W O 0.9423(6) 0.6926(6) 0.2716(12) 0.088(4) Uiso 0.5 1 d . . P . .
O11W O 0.7401(5) 0.5934(5) 0.1123(11) 0.078(4) Uiso 0.5 1 d . . P . .
O12W O 0.6911(6) 0.6926(6) 0.1113(11) 0.066(4) Uiso 0.4 1 d . . P . .
O13W O 0.6292(5) 0.7030(5) 0.1969(10) 0.058(3) Uiso 0.4 1 d . . P . .
Cl3 Cl 0.8509(7) 0.7889(10) 0.5986(12) 0.339(12) Uani 1 1 d . . . . .
Cl4A Cl 0.5730(6) 0.6848(6) 0.8033(11) 0.150(4) Uiso 0.45 1 d . . P E 1
Cl4B Cl 0.5767(6) 0.742(2) 0.764(4) 0.60(7) Uani 0.55 1 d . . P F 2
Cl5A Cl 0.9615(7) 0.7441(8) 0.6086(15) 0.208(8) Uani 0.5 1 d . . P G 1
Cl5B Cl 0.8915(9) 0.7460(11) 0.6973(12) 0.290(19) Uani 0.5 1 d . . P H 2
Cl6A Cl 0.6858(5) 0.5305(5) 0.9516(10) 0.128(3) Uiso 0.4 1 d . . P I 1
Cl6B Cl 0.6555(6) 0.4811(8) 0.9355(11) 0.226(9) Uani 0.6 1 d . . P J 2

loop_
_atom_site_aniso_label
_atom_site_aniso_U_11
_atom_site_aniso_U_22
_atom_site_aniso_U_33
_atom_site_aniso_U_23
_atom_site_aniso_U_13
_atom_site_aniso_U_12
C1A 0.083(6) 0.115(8) 0.046(4) -0.026(4) -0.015(4) 0.082(6)
C1B 0.059(4) 0.088(6) 0.049(4) -0.026(4) -0.018(3) 0.051(4)
C1C 0.069(5) 0.063(4) 0.067(4) -0.035(4) -0.022(4) 0.049(4)
C1D 0.055(4) 0.075(5) 0.065(5) -0.014(4) -0.009(4) 0.046(4)
C1E 0.058(4) 0.083(5) 0.044(3) -0.018(3) -0.002(3) 0.054(4)
C1F 0.108(8) 0.099(7) 0.030(3) -0.011(4) -0.009(4) 0.076(7)
C1H 0.103(8) 0.145(11) 0.059(5) -0.014(6) -0.020(5) 0.097(9)
C1L 0.189(19) 0.24(2) 0.069(7) -0.030(10) -0.052(9) 0.175(19)
C1M 0.106(8) 0.120(10) 0.077(6) -0.035(6) -0.026(6) 0.085(8)
C1Z 0.086(6) 0.101(7) 0.052(4) -0.008(5) 0.008(4) 0.061(6)
C2A 0.050(4) 0.056(4) 0.070(5) 0.016(4) 0.004(4) 0.019(3)
C2B 0.066(5) 0.069(5) 0.057(4) 0.012(4) 0.004(4) 0.040(4)
C2C 0.047(4) 0.068(5) 0.052(4) 0.005(3) 0.012(3) 0.030(4)
C2D 0.046(4) 0.064(4) 0.056(4) 0.004(3) 0.006(3) 0.030(4)
C2E 0.035(3) 0.056(4) 0.060(4) 0.014(3) 0.009(3) 0.013(3)
C2F 0.053(4) 0.050(4) 0.067(5) 0.015(4) 0.013(4) 0.009(3)
C2H 0.092(7) 0.066(5) 0.070(5) 0.021(5) 0.006(5) 0.040(5)
C2L 0.25(3) 0.075(9) 0.155(16) 0.064(10) 0.098(18) 0.087(13)
C2Z 0.042(4) 0.079(6) 0.059(5) -0.004(4) -0.014(3) 0.013(4)
C3A 0.066(5) 0.057(4) 0.039(3) -0.006(3) -0.011(3) 0.030(4)
C3B 0.058(4) 0.053(4) 0.046(3) 0.006(3) -0.005(3) 0.025(3)
C3C 0.044(3) 0.055(4) 0.056(4) 0.012(3) -0.007(3) 0.028(3)
C3D 0.042(3) 0.056(4) 0.045(3) 0.003(3) -0.011(3) 0.027(3)
C3E 0.040(3) 0.064(5) 0.057(4) 0.004(4) -0.005(3) 0.021(3)
C3F 0.059(4) 0.045(4) 0.039(3) -0.005(3) -0.010(3) 0.017(3)
C3H 0.082(6) 0.069(5) 0.068(5) -0.022(4) -0.030(5) 0.046(5)
C3L 0.120(10) 0.087(8) 0.080(7) -0.016(6) -0.038(7) 0.061(8)
C3M 0.27(3) 0.20(2) 0.147(15) -0.097(16) -0.084(18) 0.20(2)
C3Z 0.081(5) 0.061(4) 0.036(3) 0.009(3) -0.012(3) 0.041(4)
C4A 0.057(4) 0.033(3) 0.073(5) 0.006(3) -0.001(3) 0.025(3)
C4B 0.051(4) 0.045(4) 0.063(4) -0.009(3) -0.019(3) 0.020(3)
C4C 0.047(4) 0.046(4) 0.065(4) 0.010(3) 0.008(3) 0.025(3)
C4D 0.046(3) 0.042(3) 0.061(4) 0.012(3) 0.001(3) 0.025(3)
C4E 0.047(4) 0.044(3) 0.065(4) 0.013(3) -0.006(3) 0.024(3)
C4F 0.067(5) 0.053(4) 0.045(3) 0.016(3) 0.007(3) 0.033(4)
C4H 0.061(4) 0.066(5) 0.061(4) 0.015(4) 0.010(4) 0.040(4)
C4L 0.067(7) 0.159(16) 0.123(11) 0.062(11) 0.021(7) 0.053(9)
C4M 0.079(7) 0.053(6) 0.157(14) 0.016(7) 0.025(8) 0.011(5)
C4Z 0.061(4) 0.055(4) 0.073(5) -0.011(4) -0.004(4) 0.037(4)
C5A 0.045(3) 0.031(3) 0.043(3) 0.005(2) 0.001(3) 0.019(2)
C5B 0.055(4) 0.049(4) 0.058(4) 0.010(3) 0.005(3) 0.031(3)
C5C 0.049(4) 0.056(4) 0.054(4) 0.018(3) 0.015(3) 0.034(3)
C5D 0.051(4) 0.050(4) 0.043(3) 0.017(3) 0.015(3) 0.035(3)
C5E 0.057(4) 0.053(4) 0.066(4) 0.024(3) 0.023(4) 0.036(3)
C5F 0.054(4) 0.049(4) 0.048(3) 0.014(3) 0.009(3) 0.028(3)
C5H 0.074(5) 0.050(4) 0.052(4) 0.019(3) 0.013(3) 0.039(4)
C5I 0.050(4) 0.056(4) 0.058(4) 0.004(3) 0.000(3) 0.037(3)
C6A 0.073(7) 0.110(10) 0.149(12) 0.087(11) 0.060(8) 0.067(7)
C6B 0.072(6) 0.106(9) 0.116(9) 0.060(8) 0.039(6) 0.066(7)
C6C 0.052(4) 0.077(6) 0.091(6) 0.045(5) 0.008(4) 0.035(4)
C6D 0.058(4) 0.078(5) 0.069(5) 0.032(4) 0.019(4) 0.050(4)
C6E 0.077(6) 0.075(6) 0.072(5) 0.032(5) 0.030(5) 0.051(5)
C6F 0.106(9) 0.096(8) 0.115(9) 0.047(7) 0.063(8) 0.076(8)
C6H 0.065(4) 0.055(4) 0.057(4) 0.016(3) 0.007(3) 0.040(4)
C6I 0.106(10) 0.150(14) 0.187(17) 0.104(13) 0.069(11) 0.106(11)
C7A 0.125(12) 0.25(2) 0.055(5) 0.000(9) 0.015(7) 0.132(16)
C7B 0.091(8) 0.157(13) 0.086(7) 0.039(8) 0.033(6) 0.099(9)
C7C 0.044(4) 0.132(10) 0.068(5) 0.032(6) 0.014(4) 0.047(5)
C7D 0.064(5) 0.096(8) 0.060(5) 0.031(5) 0.019(4) 0.042(5)
C7E 0.060(5) 0.153(12) 0.076(6) 0.067(8) 0.020(5) 0.069(7)
C7F 0.072(7) 0.158(14) 0.085(7) 0.010(8) 0.005(6) 0.069(9)
C7I 0.117(12) 0.28(3) 0.067(7) -0.016(11) 0.000(7) 0.145(18)
C7M 0.25(5) 0.45(9) 0.21(3) -0.19(4) -0.09(3) 0.23(6)
C7Z 0.069(6) 0.165(13) 0.088(7) 0.078(8) 0.026(5) 0.078(8)
C8A 0.057(5) 0.088(7) 0.067(5) 0.025(5) -0.006(4) 0.037(5)
C8B 0.064(5) 0.103(8) 0.076(6) 0.000(5) -0.019(4) 0.058(6)
C8C 0.046(4) 0.077(6) 0.093(7) 0.028(5) 0.001(4) 0.035(4)
C8D 0.073(5) 0.052(4) 0.115(8) 0.035(5) 0.022(5) 0.046(4)
C8F 0.063(5) 0.054(4) 0.106(7) 0.014(4) 0.013(5) 0.045(4)
C8I 0.092(8) 0.099(9) 0.091(8) 0.028(7) -0.033(7) 0.024(7)
C8M 0.101(12) 0.38(5) 0.139(15) -0.11(2) -0.019(11) 0.15(2)
C8N 0.072(8) 0.128(14) 0.165(17) 0.052(13) -0.025(9) 0.010(8)
C8Z 0.076(6) 0.040(4) 0.117(8) 0.001(4) 0.028(6) 0.038(4)
C9A 0.117(10) 0.058(5) 0.063(5) -0.025(5) 0.009(6) 0.024(6)
C9B 0.098(8) 0.052(5) 0.086(7) -0.018(5) 0.026(6) 0.020(5)
C9C 0.068(5) 0.059(5) 0.094(7) -0.046(5) 0.012(5) 0.020(4)
C9D 0.091(7) 0.034(4) 0.095(7) -0.021(4) 0.013(6) 0.019(4)
C9E 0.105(8) 0.041(4) 0.063(5) -0.016(4) 0.008(5) 0.018(5)
C9F 0.122(10) 0.057(5) 0.050(4) 0.001(4) 0.001(5) 0.017(6)
C9I 0.191(18) 0.096(9) 0.056(6) -0.014(6) 0.055(9) 0.029(10)
C9M 0.109(9) 0.082(7) 0.106(8) -0.007(6) 0.021(7) 0.033(6)
C9N 0.163(13) 0.100(9) 0.118(10) -0.008(8) 0.017(10) 0.037(8)
C9Z 0.111(8) 0.043(4) 0.050(4) -0.009(3) -0.001(5) 0.009(5)
C10A 0.090(7) 0.038(4) 0.115(9) 0.006(5) -0.056(7) 0.023(4)
C10B 0.092(7) 0.043(4) 0.075(6) 0.004(4) -0.038(5) 0.019(4)
C10C 0.087(7) 0.047(4) 0.069(5) -0.005(4) -0.027(5) 0.014(4)
C10D 0.049(4) 0.036(3) 0.077(5) 0.011(3) -0.011(4) 0.009(3)
C10E 0.063(5) 0.060(5) 0.078(6) 0.019(4) -0.009(4) 0.025(4)
C10F 0.063(5) 0.084(7) 0.097(7) 0.000(6) -0.013(5) 0.047(5)
C10I 0.105(9) 0.056(5) 0.172(14) 0.014(7) -0.073(10) 0.038(6)
C10M 0.23(2) 0.23(2) 0.23(2) 0.001(13) -0.010(13) 0.120(14)
C10N 0.174(16) 0.100(9) 0.096(8) 0.014(7) -0.027(9) 0.097(11)
C10Z 0.053(5) 0.140(11) 0.076(6) 0.041(7) 0.013(4) 0.055(6)
C11A 0.071(5) 0.057(4) 0.049(4) -0.006(3) -0.010(3) 0.042(4)
C11B 0.058(4) 0.047(4) 0.056(4) -0.006(3) -0.010(3) 0.025(3)
C11C 0.062(4) 0.044(4) 0.062(4) -0.015(3) -0.013(4) 0.023(3)
C11D 0.057(4) 0.072(5) 0.059(4) -0.002(4) -0.008(4) 0.041(4)
C11E 0.071(5) 0.075(6) 0.065(5) 0.007(4) -0.020(4) 0.039(5)
C11F 0.058(4) 0.063(5) 0.073(5) 0.021(4) 0.002(4) 0.041(4)
C11H 0.053(4) 0.081(6) 0.063(5) -0.017(4) -0.015(4) 0.021(4)
C12A 0.081(7) 0.050(5) 0.158(12) -0.012(6) -0.062(8) 0.033(5)
C12B 0.060(5) 0.062(5) 0.105(8) 0.015(5) -0.019(5) 0.019(4)
C12C 0.054(4) 0.061(5) 0.067(5) -0.001(4) -0.018(4) 0.033(4)
C12D 0.051(4) 0.048(4) 0.083(5) -0.020(4) -0.032(4) 0.029(3)
C12E 0.061(5) 0.089(7) 0.081(6) -0.049(5) -0.040(5) 0.041(5)
C12F 0.075(7) 0.063(6) 0.152(11) -0.042(7) -0.070(8) 0.044(5)
C12H 0.051(5) 0.056(5) 0.103(7) -0.020(5) -0.027(5) 0.010(4)
C12I 0.117(12) 0.064(7) 0.22(2) 0.025(10) -0.070(14) 0.026(8)
C13A 0.082(7) 0.099(8) 0.063(6) -0.021(6) 0.009(5) 0.017(6)
C13B 0.068(6) 0.118(11) 0.066(6) -0.023(6) 0.005(5) -0.001(7)
C13C 0.046(4) 0.098(8) 0.076(6) -0.017(5) 0.019(4) 0.022(5)
C13D 0.029(4) 0.094(8) 0.120(9) -0.045(7) 0.004(5) 0.018(4)
C13E 0.053(5) 0.082(7) 0.129(10) -0.049(7) -0.012(6) 0.040(5)
C13F 0.057(5) 0.087(7) 0.113(9) -0.043(7) -0.009(6) 0.027(5)
C13H 0.073(8) 0.153(16) 0.110(10) -0.047(11) -0.005(7) 0.003(9)
C13L 0.18(2) 0.105(13) 0.160(19) -0.014(13) -0.017(17) 0.054(14)
C13M 0.220(17) 0.189(17) 0.188(16) -0.002(12) 0.004(13) 0.092(12)
C13Z 0.074(6) 0.071(6) 0.118(9) -0.020(6) -0.020(6) 0.049(5)
C14A 0.086(6) 0.039(4) 0.070(5) -0.006(4) -0.033(5) 0.025(4)
C14B 0.057(5) 0.047(4) 0.087(6) -0.020(4) -0.026(4) 0.018(4)
C14C 0.046(4) 0.041(4) 0.079(5) -0.005(3) -0.021(4) 0.017(3)
C14D 0.045(4) 0.063(5) 0.074(5) -0.011(4) -0.027(4) 0.027(3)
C14E 0.071(5) 0.073(5) 0.081(6) -0.022(5) -0.031(5) 0.051(5)
C14F 0.076(6) 0.047(4) 0.075(5) -0.013(4) -0.034(5) 0.030(4)
C14H 0.123(9) 0.032(4) 0.089(7) -0.003(4) -0.038(7) 0.025(5)
C14L 0.089(8) 0.058(6) 0.149(13) 0.021(7) -0.039(9) 0.013(6)
C14M 0.128(15) 0.079(9) 0.151(15) -0.018(10) 0.009(12) -0.037(10)
C14Z 0.063(5) 0.051(4) 0.080(5) -0.017(4) -0.032(4) 0.028(4)
C15A 0.052(4) 0.047(4) 0.056(4) -0.008(3) -0.006(3) 0.021(3)
C15B 0.052(4) 0.052(4) 0.095(7) 0.002(4) -0.007(4) 0.021(4)
C15C 0.035(3) 0.052(4) 0.087(6) 0.003(4) 0.005(4) 0.009(3)
C15D 0.035(3) 0.042(3) 0.073(5) -0.012(3) -0.002(3) 0.008(3)
C15E 0.040(3) 0.036(3) 0.075(5) -0.018(3) -0.009(3) 0.009(3)
C15F 0.059(5) 0.047(4) 0.063(4) -0.015(3) -0.009(4) 0.018(3)
C15H 0.078(6) 0.085(7) 0.069(5) -0.021(5) -0.011(5) 0.047(5)
C15L 0.068(6) 0.113(10) 0.132(11) -0.017(8) -0.004(7) 0.060(7)
C15M 0.137(13) 0.057(6) 0.119(11) -0.006(6) -0.010(9) 0.036(7)
C15Z 0.052(4) 0.088(7) 0.071(5) 0.024(5) 0.020(4) 0.023(5)
C16A 0.076(7) 0.162(14) 0.055(5) 0.037(7) 0.039(5) 0.058(9)
C16B 0.066(6) 0.115(9) 0.045(4) 0.020(5) 0.019(4) 0.026(6)
C16C 0.051(5) 0.093(7) 0.072(6) 0.017(5) 0.022(4) 0.014(5)
C16D 0.030(4) 0.110(8) 0.070(5) 0.009(5) 0.019(4) 0.022(4)
C16E 0.050(5) 0.135(12) 0.071(6) 0.008(7) 0.012(5) 0.016(6)
C16F 0.065(6) 0.171(16) 0.044(5) 0.022(7) 0.012(5) 0.002(9)
C16Z 0.057(5) 0.125(10) 0.071(6) -0.030(6) 0.021(5) 0.024(6)
C17A 0.037(4) 0.050(4) 0.103(7) -0.048(5) -0.018(4) 0.015(3)
C17B 0.033(3) 0.043(4) 0.076(5) -0.009(3) 0.001(3) 0.014(3)
C17C 0.034(3) 0.040(3) 0.077(5) -0.010(3) -0.005(3) 0.018(3)
C17D 0.032(3) 0.038(3) 0.063(4) -0.017(3) -0.016(3) 0.013(3)
C17E 0.039(3) 0.043(3) 0.062(4) -0.019(3) -0.017(3) 0.024(3)
C17F 0.037(3) 0.055(4) 0.072(5) -0.034(4) -0.016(3) 0.027(3)
C17H 0.036(3) 0.059(4) 0.055(4) -0.003(3) 0.002(3) 0.006(3)
C17I 0.031(4) 0.081(6) 0.116(8) -0.043(6) 0.004(4) 0.011(4)
C18A 0.035(3) 0.053(4) 0.035(3) -0.004(3) -0.003(2) 0.004(3)
C18B 0.049(4) 0.077(6) 0.067(5) -0.030(4) -0.004(4) 0.023(4)
C18C 0.045(4) 0.066(5) 0.074(5) -0.023(4) 0.000(4) 0.019(4)
C18D 0.034(3) 0.040(3) 0.050(3) -0.004(3) -0.002(3) 0.007(3)
C18E 0.033(4) 0.072(6) 0.076(5) -0.032(5) 0.008(3) -0.008(4)
C18F 0.032(4) 0.060(5) 0.069(5) -0.004(4) 0.015(3) -0.001(3)
C18H 0.039(4) 0.060(4) 0.056(4) -0.012(4) -0.003(3) 0.003(3)
C18I 0.028(3) 0.095(7) 0.062(4) -0.012(4) -0.003(3) 0.017(4)
C134 0.064(5) 0.056(5) 0.115(8) 0.028(5) 0.016(5) 0.040(4)
C171 0.080(5) 0.059(4) 0.056(4) 0.004(3) 0.001(4) 0.048(4)
N1I 0.112(8) 0.128(9) 0.073(5) 0.001(5) -0.016(5) 0.091(8)
N2I 0.109(8) 0.055(4) 0.069(5) 0.018(4) 0.011(5) 0.011(5)
N3I 0.102(7) 0.077(5) 0.091(6) -0.017(5) -0.019(5) 0.061(5)
N4I 0.059(4) 0.088(6) 0.090(6) 0.016(5) 0.000(4) 0.032(4)
N7L 0.180(17) 0.20(2) 0.123(11) -0.058(14) 0.027(12) 0.103(16)
N8L 0.067(6) 0.184(14) 0.075(6) 0.037(8) -0.014(5) 0.036(7)
N9L 0.31(3) 0.079(8) 0.114(10) -0.044(8) 0.115(15) -0.030(12)
N10L 0.094(7) 0.127(9) 0.094(6) 0.025(6) -0.003(5) 0.083(7)
N13I 0.134(7) 0.125(7) 0.114(7) -0.001(6) -0.002(6) 0.053(5)
N14I 0.095(7) 0.053(5) 0.144(11) 0.026(6) -0.011(7) 0.016(5)
N15I 0.066(5) 0.059(4) 0.113(7) -0.014(4) -0.001(5) 0.034(4)
O1G 0.064(3) 0.067(3) 0.072(3) -0.002(3) 0.004(3) 0.052(3)
O2G 0.054(3) 0.083(4) 0.060(3) 0.000(3) 0.002(2) 0.049(3)
O3G 0.049(3) 0.075(4) 0.067(3) -0.008(3) -0.015(2) 0.040(3)
O4G 0.064(3) 0.056(3) 0.082(4) 0.004(3) -0.008(3) 0.044(3)
O5A 0.096(5) 0.087(5) 0.132(7) 0.073(5) 0.076(5) 0.070(5)
O5B 0.146(8) 0.103(6) 0.105(6) 0.057(5) 0.078(6) 0.097(6)
O5C 0.056(4) 0.087(5) 0.152(8) 0.041(5) 0.025(5) 0.037(4)
O5G 0.074(4) 0.055(3) 0.062(3) 0.024(2) 0.022(3) 0.048(3)
O6A 0.093(5) 0.064(4) 0.066(4) 0.007(3) -0.006(3) 0.039(4)
O6B 0.062(4) 0.098(5) 0.060(3) 0.012(3) 0.005(3) 0.031(4)
O6C 0.142(9) 0.065(4) 0.107(6) -0.002(4) 0.016(6) 0.049(5)
O6G 0.058(3) 0.058(3) 0.076(3) 0.009(3) -0.001(3) 0.042(3)
O7G 0.056(4) 0.104(6) 0.096(5) 0.056(5) 0.016(4) 0.030(4)
O8G 0.072(4) 0.041(3) 0.136(7) 0.023(4) 0.010(4) 0.031(3)
O9G 0.078(5) 0.029(3) 0.142(7) -0.006(3) 0.011(5) 0.015(3)
O10G 0.066(4) 0.036(3) 0.104(5) 0.014(3) -0.006(3) 0.012(3)
O11A 0.080(5) 0.060(4) 0.128(7) 0.002(4) -0.033(5) 0.032(4)
O11B 0.113(7) 0.058(4) 0.139(8) -0.002(4) -0.001(6) 0.057(5)
O11C 0.088(5) 0.070(5) 0.117(7) 0.043(5) -0.020(5) 0.015(4)
O11G 0.047(3) 0.063(4) 0.071(3) -0.004(3) -0.012(3) 0.018(3)
O12A 0.111(6) 0.089(5) 0.059(3) -0.014(3) -0.007(4) 0.063(5)
O12B 0.105(6) 0.087(5) 0.083(4) 0.002(4) 0.005(4) 0.066(5)
O12C 0.101(7) 0.153(10) 0.097(6) 0.049(7) 0.035(5) 0.071(7)
O12G 0.061(3) 0.050(3) 0.072(4) -0.014(3) -0.008(3) 0.023(3)
O13G 0.030(3) 0.125(7) 0.125(7) -0.069(6) 0.001(3) 0.017(3)
O14G 0.042(3) 0.081(4) 0.099(5) -0.017(4) -0.017(3) 0.029(3)
O15G 0.019(2) 0.070(4) 0.125(6) -0.014(4) -0.005(3) 0.009(2)
O16G 0.027(3) 0.090(5) 0.107(5) 0.006(4) 0.013(3) 0.006(3)
O17A 0.062(3) 0.065(4) 0.068(3) -0.004(3) -0.015(3) 0.032(3)
O17B 0.062(4) 0.071(4) 0.093(4) 0.011(3) -0.001(3) 0.047(3)
O17C 0.085(5) 0.065(4) 0.099(5) 0.025(4) 0.009(4) 0.042(4)
O17G 0.034(2) 0.047(3) 0.067(3) -0.002(2) -0.013(2) 0.011(2)
O18A 0.069(5) 0.082(6) 0.226(15) -0.064(8) 0.032(7) 0.008(4)
O18B 0.129(9) 0.087(6) 0.158(10) 0.032(7) 0.018(8) 0.064(6)
O18C 0.035(3) 0.115(6) 0.150(7) -0.053(6) 0.007(4) 0.018(3)
O18G 0.029(2) 0.052(3) 0.067(3) -0.020(2) -0.002(2) 0.007(2)
S5A 0.0796(15) 0.0803(15) 0.1081(18) 0.0518(15) 0.0529(14) 0.0623(13)
S6A 0.0961(18) 0.0727(14) 0.0643(12) 0.0040(11) 0.0055(12) 0.0496(14)
S11A 0.0651(13) 0.0478(10) 0.1060(18) 0.0019(11) -0.0287(13) 0.0228(10)
S12A 0.0714(14) 0.0813(15) 0.0793(14) 0.0042(12) 0.0049(12) 0.0481(13)
S17A 0.0529(10) 0.0534(10) 0.0730(12) 0.0028(9) -0.0054(9) 0.0280(9)
S18A 0.0597(13) 0.0637(14) 0.110(2) -0.0161(14) 0.0111(13) 0.0200(11)
Cl1 0.146(5) 0.252(9) 0.136(4) -0.104(5) -0.004(4) 0.064(5)
Cl2 0.290(10) 0.139(5) 0.116(3) 0.026(3) 0.103(5) 0.054(5)
C7N 0.119(19) 0.37(7) 0.22(3) 0.00(4) 0.007(19) 0.09(3)
C16H 0.083(8) 0.28(3) 0.044(5) 0.027(9) 0.006(5) 0.079(12)
C16L 0.076(7) 0.23(2) 0.071(7) 0.031(9) 0.013(6) 0.083(11)
C16M 0.191(12) 0.192(12) 0.191(12) 0.0005(15) -0.0002(15) 0.095(6)
N16X 0.054(9) 0.33(5) 0.075(11) 0.028(19) -0.005(8) 0.073(18)
O1W 0.098(6) 0.098(6) 0.113(7) 0.025(5) -0.013(5) 0.041(5)
O2W 0.098(7) 0.143(10) 0.112(7) 0.005(7) -0.022(6) 0.055(7)
O3W 0.116(8) 0.075(5) 0.134(8) -0.018(5) 0.019(7) 0.030(5)
O4W 0.065(5) 0.102(7) 0.191(12) 0.029(7) -0.019(6) 0.036(5)
O5W 0.122(9) 0.119(8) 0.117(8) -0.028(7) 0.019(7) 0.048(7)
O7W 0.095(8) 0.121(10) 0.37(3) 0.089(15) 0.083(13) 0.062(8)
O14W 0.068(5) 0.148(9) 0.122(7) 0.058(7) -0.012(5) 0.041(5)
O8W 0.093(8) 0.124(11) 0.047(5) 0.005(6) 0.004(5) 0.068(8)
O9W 0.124(12) 0.089(9) 0.079(7) -0.001(6) 0.009(8) 0.070(9)
Cl3 0.33(2) 0.52(4) 0.231(13) 0.006(18) 0.079(14) 0.27(3)
Cl4B 0.087(9) 0.89(13) 0.55(8) -0.40(9) -0.03(2) 0.04(3)
Cl5A 0.167(14) 0.211(18) 0.203(15) 0.038(14) 0.001(12) 0.062(13)
Cl5B 0.24(2) 0.29(3) 0.141(11) 0.002(14) -0.059(14) -0.01(2)
Cl6B 0.267(17) 0.34(2) 0.196(11) 0.143(14) 0.087(12) 0.251(19)

loop_
_atom_type_symbol
_atom_type_description
_atom_type_scat_dispersion_real
_atom_type_scat_dispersion_imag
_atom_type_scat_source
C C 0.0030 0.0016 'International Tables Vol C Tables 4.2.6.8 and 6.1.1.4'
N N 0.0059 0.0032 'International Tables Vol C Tables 4.2.6.8 and 6.1.1.4'
O O 0.0105 0.0059 'International Tables Vol C Tables 4.2.6.8 and 6.1.1.4'
S S 0.1218 0.1208 'International Tables Vol C Tables 4.2.6.8 and 6.1.1.4'
Cl Cl 0.1456 0.1550 'International Tables Vol C Tables 4.2.6.8 and 6.1.1.4'
H H 0.0000 0.0000 'International Tables Vol C Tables 4.2.6.8 and 6.1.1.4'

loop_
_geom_angle_atom_site_label_1
_geom_angle_atom_site_label_2
_geom_angle_atom_site_label_3
_geom_angle
C1F C1A C1B 120.0(8)
C1F C1A C1H 120.3(11)
C1B C1A C1H 119.6(11)
C1C C1B C1A 119.0(9)
C1D C1C C1B 121.3(10)
C1D C1C C4Z 119.4(8)
C1B C1C C4Z 119.3(9)
O1G C1D C1C 122.8(9)
O1G C1D C1E 117.0(8)
C1C C1D C1E 120.2(7)
C1F C1E C1D 115.1(8)
C1F C1E C1Z 122.8(9)
C1D C1E C1Z 121.9(7)
C1A C1F C1E 124.4(9)
C1A C1H N1I 107.7(8)
C2C C1Z C1E 111.9(7)
C2B C2A C2F 118.1(9)
C2B C2A C2H 124.2(9)
C2F C2A C2H 117.7(9)
C2A C2B C2C 123.7(8)
C2B C2C C2D 117.4(8)
C2B C2C C1Z 121.0(8)
C2D C2C C1Z 121.5(9)
O2G C2D C2E 118.7(7)
O2G C2D C2C 119.9(8)
C2E C2D C2C 121.4(8)
C2F C2E C2D 117.3(8)
C2F C2E C2Z 121.0(9)
C2D C2E C2Z 121.7(8)
C2E C2F C2A 122.2(9)
C2A C2H N2I 111.0(10)
C3E C2Z C2E 114.1(7)
C3F C3A C3B 118.7(8)
C3F C3A C3H 122.1(9)
C3B C3A C3H 119.2(9)
C3C C3B C3A 122.0(8)
C3D C3C C3B 117.4(7)
C3D C3C C3Z 121.9(8)
C3B C3C C3Z 120.6(8)
O3G C3D C3C 118.6(7)
O3G C3D C3E 119.6(7)
C3C C3D C3E 121.8(8)
C3F C3E C3D 117.0(7)
C3F C3E C2Z 121.3(8)
C3D C3E C2Z 121.7(9)
C3A C3F C3E 123.2(8)
N3I C3H C3A 112.7(7)
C3C C3Z C4E 113.0(6)
C4B C4A C4F 118.2(8)
C4B C4A C4H 120.1(8)
C4F C4A C4H 121.6(8)
C4C C4B C4A 120.0(7)
C4D C4C C4B 120.8(8)
C4D C4C C4Z 120.7(7)
C4B C4C C4Z 118.4(7)
O4G C4D C4C 120.4(8)
O4G C4D C4E 119.5(7)
C4C C4D C4E 120.1(7)
C4F C4E C4D 119.9(7)
C4F C4E C3Z 118.9(8)
C4D C4E C3Z 121.1(7)
C4E C4F C4A 120.9(8)
N4I C4H C4A 114.0(7)
C1C C4Z C4C 110.9(6)
C5B C5A C5F 117.7(6)
C5B C5A C5I 121.9(6)
C5F C5A C5I 120.3(7)
C5C C5B C5A 122.2(7)
C5B C5C C5D 119.8(7)
C5B C5C S5A 120.5(6)
C5D C5C S5A 119.7(5)
O5G C5D C5C 117.6(6)
O5G C5D C5E 122.8(6)
C5C C5D C5E 119.6(6)
C5F C5E C5D 118.8(6)
C5E C5F C5A 121.5(7)
O5G C5H C6H 108.0(6)
C6B C6A C6F 119.4(11)
C6B C6A C6I 119.3(16)
C6F C6A C6I 121.3(19)
C6C C6B C6A 120.2(13)
C6B C6C C6D 120.8(14)
O6G C6D C6E 117.1(9)
O6G C6D C6C 123.8(10)
C6E C6D C6C 119.0(9)
C6D C6E C6F 120.3(12)
C6D C6E S6A 122.2(7)
C6F C6E S6A 117.4(11)
C6E C6F C6A 120.2(15)
O6G C6H C5H 107.8(7)
C7I C7A C7F 121.5(16)
C7I C7A C7B 119.0(15)
C7F C7A C7B 119.5(19)
C7C C7B C7A 121.0(12)
C7B C7C C7D 117.6(11)
C7B C7C C10Z 120.4(11)
C7D C7C C10Z 121.9(13)
C7E C7D O7G 115.5(11)
C7E C7D C7C 126.0(14)
O7G C7D C7C 118.4(11)
C7D C7E C7F 114.9(11)
C7D C7E C7Z 126.0(16)
C7F C7E C7Z 119.1(12)
C7A C7F C7E 120.9(14)
C7A C7I N7L 116.1(14)
C8C C7Z C7E 112.4(8)
C8B C8A C134 121.9(11)
C8B C8A C8I 117.5(12)
C134 C8A C8I 120.6(11)
C8A C8B C8C 116.7(11)
C8D C8C C8B 118.1(9)
C8D C8C C7Z 124.0(11)
C8B C8C C7Z 117.9(12)
C8C C8D C8F 121.6(11)
C8C C8D O8G 118.1(9)
C8F C8D O8G 120.3(11)
C134 C8F C8D 119.2(11)
C134 C8F C8Z 121.3(10)
C8D C8F C8Z 119.4(10)
N8L C8I C8A 114.8(12)
C8F C8Z C9C 111.6(6)
C9B C9A C9F 117.0(11)
C9B C9A C9I 127.0(16)
C9F C9A C9I 116.1(16)
C9C C9B C9A 123.7(14)
C9B C9C C9D 119.9(14)
C9B C9C C8Z 118.3(12)
C9D C9C C8Z 121.8(10)
C9E C9D O9G 118.6(12)
C9E C9D C9C 120.3(11)
O9G C9D C9C 121.0(13)
C9D C9E C9F 120.3(13)
C9D C9E C9Z 122.1(10)
C9F C9E C9Z 117.3(12)
C9A C9F C9E 118.8(13)
C9A C9I N9L 119.2(9)
C10C C9Z C9E 113.1(8)
C10B C10A C10F 120.7(9)
C10B C10A C10I 117.9(14)
C10F C10A C10I 121.4(15)
C10A C10B C10C 120.1(11)
C10D C10C C10B 117.0(12)
C10D C10C C9Z 125.2(9)
C10B C10C C9Z 117.8(10)
C10C C10D O10G 118.5(10)
C10C C10D C10E 124.2(8)
O10G C10D C10E 117.2(8)
C10F C10E C10D 117.8(10)
C10F C10E C10Z 121.2(12)
C10D C10E C10Z 121.0(9)
C10E C10F C10A 120.2(12)
C10A C10I N10L 111.5(10)
C10E C10Z C7C 110.7(9)
C11B C11A C11F 116.8(8)
C11B C11A C171 123.3(8)
C11F C11A C171 119.9(7)
C11A C11B C11C 122.7(8)
C11D C11C C11B 121.0(8)
C11D C11C S11A 118.2(7)
C11B C11C S11A 120.7(6)
O11G C11D C11C 118.5(8)
O11G C11D C11E 128.6(8)
C11C C11D C11E 112.9(9)
C11F C11E C11D 125.3(9)
C11E C11F C11A 121.2(7)
O11G C11H C12H 110.5(9)
C12B C12A C12I 129(2)
C12B C12A C12F 115.0(10)
C12I C12A C12F 116.1(17)
C12A C12B C12C 123.7(13)
C12D C12C C12B 120.2(10)
C12D C12C S12A 120.1(7)
C12B C12C S12A 119.7(9)
C12C C12D O12G 120.0(8)
C12C C12D C12E 118.6(9)
O12G C12D C12E 121.4(10)
C12F C12E C12D 120.3(12)
C12E C12F C12A 122.2(11)
O12G C12H C11H 111.2(9)
C13B C13A C13F 120.6(12)
C13B C13A C13H 120.3(14)
C13F C13A C13H 119.1(15)
C13A C13B C13C 121.7(13)
C13D C13C C13B 114.7(13)
C13D C13C C16Z 124.1(10)
C13B C13C C16Z 121.2(12)
C13C C13D C13E 127.0(9)
C13C C13D O13G 116.8(14)
C13E C13D O13G 115.9(12)
C13D C13E C13F 113.9(13)
C13D C13E C13Z 125.3(11)
C13F C13E C13Z 120.8(15)
C13A C13F C13E 122.0(15)
N13I C13H C13A 113.7(17)
C13E C13Z C14E 114.1(8)
C14F C14A C14B 120.3(11)
C14F C14A C14H 121.7(8)
C14B C14A C14H 118.0(10)
C14C C14B C14A 118.1(10)
C14B C14C C14D 120.1(8)
C14B C14C C14Z 121.4(9)
C14D C14C C14Z 118.5(9)
C14E C14D C14C 121.8(10)
C14E C14D O14G 118.9(9)
C14C C14D O14G 119.2(8)
C14D C14E C14F 117.1(9)
C14D C14E C13Z 123.8(11)
C14F C14E C13Z 119.0(9)
C14A C14F C14E 122.5(8)
C14A C14H N14I 111.1(9)
C15E C14Z C14C 111.3(6)
C15B C15A C15F 117.5(8)
C15B C15A C15H 121.9(9)
C15F C15A C15H 120.5(8)
C15A C15B C15C 122.8(9)
C15D C15C C15B 116.7(9)
C15D C15C C15Z 123.8(9)
C15B C15C C15Z 119.5(10)
C15C C15D O15G 119.0(9)
C15C C15D C15E 122.7(8)
O15G C15D C15E 118.3(8)
C15F C15E C15D 118.8(9)
C15F C15E C14Z 121.3(9)
C15D C15E C14Z 119.9(8)
C15E C15F C15A 121.5(9)
C15A C15H N15I 115.3(8)
C15C C15Z C16C 111.9(8)
C16F C16A C16B 121.2(14)
C16F C16A C16H 116.9(17)
C16B C16A C16H 121.8(18)
C16A C16B C16C 118.7(15)
C16D C16C C16B 119.5(12)
C16D C16C C15Z 124.6(11)
C16B C16C C15Z 115.7(13)
C16C C16D C16E 124.9(12)
C16C C16D O16G 119.4(11)
C16E C16D O16G 115.7(12)
C16D C16E C16F 115.6(18)
C16D C16E C16Z 123.9(12)
C16F C16E C16Z 120.5(15)
C16A C16F C16E 120.1(16)
C13C C16Z C16E 112.8(8)
C17F C17A C17B 117.9(7)
C17F C17A C17I 121.7(10)
C17B C17A C17I 120.5(11)
C17C C17B C17A 123.3(9)
C17B C17C C17D 118.4(7)
C17B C17C S17A 121.1(7)
C17D C17C S17A 120.4(5)
O17G C17D C17C 118.3(6)
O17G C17D C17E 122.4(7)
C17C C17D C17E 119.2(6)
C17F C17E C17D 117.6(8)
C17A C17F C17E 123.6(8)
O17G C17H C18H 109.9(8)
C18F C18A C18B 116.4(7)
C18F C18A C18I 122.4(8)
C18B C18A C18I 121.1(8)
C18C C18B C18A 121.8(8)
C18D C18C C18B 121.4(8)
C18C C18D O18G 125.1(7)
C18C C18D C18E 117.8(7)
O18G C18D C18E 117.1(7)
C18D C18E C18F 121.4(9)
C18D C18E S18A 119.4(7)
C18F C18E S18A 118.9(7)
C18A C18F C18E 121.0(8)
O18G C18H C17H 110.0(7)
C8F C134 C8A 122.5(10)
C1M N1I C1L 110.3(12)
C1M N1I C1H 110.8(11)
C1L N1I C1H 105.5(10)
C2M N2I C2H 110.5(17)
C2M N2I C2L 105.4(18)
C2H N2I C2L 105.2(13)
C3H N3I C3L 112.9(11)
C3H N3I C3M 112.4(11)
C3L N3I C3M 109.0(13)
C4H N4I C4M 110.4(10)
C4H N4I C4L 108.1(9)
C4M N4I C4L 112.0(13)
C7N N7L C7M 100(2)
C7N N7L C7I 115(3)
C7M N7L C7I 102(3)
C8I N8L C8M 106.9(15)
C8I N8L C8N 111.5(15)
C8M N8L C8N 117.5(17)
C9M N9L C9I 120(2)
C9M N9L C9N 114.8(14)
C9I N9L C9N 113.3(12)
C10N N10L C10I 106.7(12)
C10N N10L C10M 107(2)
C10I N10L C10M 120(2)
C13H N13I C13L 111.8(18)
C13H N13I C13M 111(2)
C13L N13I C13M 126(2)
C14L N14I C14M 114.6(13)
C14L N14I C14H 117.7(15)
C14M N14I C14H 110.8(15)
C15L N15I C15M 113.1(12)
C15L N15I C15H 113.7(10)
C15M N15I C15H 108.5(10)
C5D O5G C5H 118.4(6)
C6D O6G C6H 114.4(7)
C11D O11G C11H 118.0(8)
C12H O12G C12D 117.8(7)
C17D O17G C17H 116.2(6)
C18D O18G C18H 117.0(6)
O5C S5A O5B 113.0(6)
O5C S5A O5A 111.4(6)
O5B S5A O5A 111.9(6)
O5C S5A C5C 106.1(5)
O5B S5A C5C 107.7(5)
O5A S5A C5C 106.3(4)
O6C S6A O6A 111.6(5)
O6C S6A O6B 112.4(7)
O6A S6A O6B 112.8(5)
O6C S6A C6E 107.9(7)
O6A S6A C6E 105.3(5)
O6B S6A C6E 106.3(4)
O11C S11A O11B 109.0(7)
O11C S11A O11A 111.1(6)
O11B S11A O11A 113.7(6)
O11C S11A C11C 110.8(5)
O11B S11A C11C 107.1(5)
O11A S11A C11C 105.0(4)
O12B S12A O12A 113.6(6)
O12B S12A O12C 113.5(6)
O12A S12A O12C 107.9(6)
O12B S12A C12C 107.9(4)
O12A S12A C12C 105.9(4)
O12C S12A C12C 107.6(7)
O17B S17A O17C 115.1(5)
O17B S17A O17A 112.0(4)
O17C S17A O17A 110.5(5)
O17B S17A C17C 107.1(4)
O17C S17A C17C 105.6(4)
O17A S17A C17C 105.9(4)
O18C S18A O18A 115.8(8)
O18C S18A O18B 107.8(8)
O18A S18A O18B 110.3(9)
O18C S18A C18E 107.4(6)
O18A S18A C18E 106.0(5)
O18B S18A C18E 109.4(7)
N16X C16H C16A 115.1(13)
C16A C16H N16I 113.9(12)
C16H N16X C16L 130(2)
C16H N16X C16M 108(3)
C16L N16X C16M 105(2)
C16L N16I C16M 111(3)
C16L N16I C16H 103.7(19)
C16M N16I C16H 95(2)

loop_
_geom_bond_atom_site_label_1
_geom_bond_atom_site_label_2
_geom_bond_distance
C1A C1F 1.309(17)
C1A C1B 1.412(16)
C1A C1H 1.538(12)
C1B C1C 1.400(11)
C1C C1D 1.377(14)
C1C C4Z 1.513(14)
C1D O1G 1.352(10)
C1D C1E 1.442(14)
C1E C1F 1.441(12)
C1E C1Z 1.558(15)
C1H N1I 1.579(17)
C1L N1I 1.487(13)
C1M N1I 1.440(19)
C1Z C2C 1.460(14)
C2A C2B 1.355(15)
C2A C2F 1.409(14)
C2A C2H 1.509(14)
C2B C2C 1.371(13)
C2C C2D 1.414(13)
C2D O2G 1.378(11)
C2D C2E 1.412(13)
C2E C2F 1.380(14)
C2E C2Z 1.518(12)
C2H N2I 1.530(15)
C2L N2I 1.58(2)
C2M N2I 1.53(2)
C2Z C3E 1.500(12)
C3A C3F 1.332(13)
C3A C3B 1.403(13)
C3A C3H 1.510(13)
C3B C3C 1.384(12)
C3C C3D 1.385(12)
C3C C3Z 1.518(12)
C3D O3G 1.373(10)
C3D C3E 1.412(12)
C3E C3F 1.389(13)
C3H N3I 1.453(14)
C3L N3I 1.499(18)
C3M N3I 1.569(18)
C3Z C4E 1.522(11)
C4A C4B 1.411(13)
C4A C4F 1.422(12)
C4A C4H 1.492(12)
C4B C4C 1.392(12)
C4C C4D 1.379(12)
C4C C4Z 1.524(12)
C4D O4G 1.352(10)
C4D C4E 1.403(13)
C4E C4F 1.373(12)
C4H N4I 1.475(13)
C4L N4I 1.542(19)
C4M N4I 1.498(19)
C5A C5B 1.393(11)
C5A C5F 1.403(9)
C5A C5I 1.490(9)
C5B C5C 1.371(11)
C5C C5D 1.392(10)
C5C S5A 1.750(7)
C5D O5G 1.370(8)
C5D C5E 1.424(10)
C5E C5F 1.387(11)
C5H O5G 1.430(8)
C5H C6H 1.525(11)
C6A C6B 1.39(2)
C6A C6F 1.40(2)
C6A C6I 1.554(16)
C6B C6C 1.360(16)
C6C C6D 1.418(14)
C6D O6G 1.346(10)
C6D C6E 1.371(16)
C6E C6F 1.389(14)
C6E S6A 1.780(12)
C6H O6G 1.434(11)
C7A C7I 1.36(3)
C7A C7F 1.38(2)
C7A C7B 1.40(2)
C7B C7C 1.34(2)
C7C C7D 1.390(16)
C7C C10Z 1.551(16)
C7D C7E 1.351(17)
C7D O7G 1.381(17)
C7E C7F 1.42(2)
C7E C7Z 1.517(14)
C7I N7L 1.54(4)
C7M N7L 1.54(3)
C7Z C8C 1.496(14)
C8A C8B 1.370(16)
C8A C134 1.375(18)
C8A C8I 1.528(19)
C8B C8C 1.484(17)
C8C C8D 1.390(18)
C8D C8F 1.388(14)
C8D O8G 1.411(15)
C8F C134 1.334(16)
C8F C8Z 1.494(17)
C8I N8L 1.469(16)
C8M N8L 1.52(3)
C8N N8L 1.58(3)
C8Z C9C 1.559(19)
C9A C9B 1.39(2)
C9A C9F 1.43(2)
C9A C9I 1.450(19)
C9B C9C 1.326(17)
C9C C9D 1.420(18)
C9D C9E 1.335(19)
C9D O9G 1.363(14)
C9E C9F 1.438(15)
C9E C9Z 1.54(2)
C9I N9L 1.47(2)
C9M N9L 1.41(2)
C9N N9L 1.525(19)
C9Z C10C 1.480(19)
C10A C10B 1.40(2)
C10A C10F 1.41(2)
C10A C10I 1.469(13)
C10B C10C 1.413(15)
C10C C10D 1.378(15)
C10D O10G 1.397(10)
C10D C10E 1.409(16)
C10E C10F 1.371(16)
C10E C10Z 1.531(14)
C10I N10L 1.518(15)
C10M N10L 1.57(3)
C10N N10L 1.479(17)
C11A C11B 1.347(12)
C11A C11F 1.416(13)
C11A C171 1.526(13)
C11B C11C 1.441(12)
C11C C11D 1.410(12)
C11C S11A 1.785(9)
C11D O11G 1.314(12)
C11D C11E 1.439(13)
C11E C11F 1.332(15)
C11H O11G 1.419(11)
C11H C12H 1.519(15)
C12A C12B 1.34(2)
C12A C12I 1.460(18)
C12A C12F 1.46(2)
C12B C12C 1.386(15)
C12C C12D 1.383(14)
C12C S12A 1.772(10)
C12D O12G 1.395(11)
C12D C12E 1.395(13)
C12E C12F 1.344(19)
C12H O12G 1.365(15)
C13A C13B 1.36(2)
C13A C13F 1.37(2)
C13A C13H 1.606(19)
C13B C13C 1.404(16)
C13C C13D 1.38(2)
C13C C16Z 1.50(2)
C13D C13E 1.38(2)
C13D O13G 1.408(12)
C13E C13F 1.409(16)
C13E C13Z 1.42(2)
C13H N13I 1.42(3)
C13L N13I 1.46(3)
C13M N13I 1.61(2)
C13Z C14E 1.544(16)
C14A C14F 1.354(17)
C14A C14B 1.419(12)
C14A C14H 1.485(19)
C14B C14C 1.400(15)
C14C C14D 1.405(14)
C14C C14Z 1.547(11)
C14D C14E 1.374(14)
C14D O14G 1.410(13)
C14E C14F 1.419(17)
C14H N14I 1.56(2)
C14L N14I 1.38(2)
C14M N14I 1.53(3)
C14Z C15E 1.531(13)
C15A C15B 1.368(15)
C15A C15F 1.418(13)
C15A C15H 1.447(14)
C15B C15C 1.436(14)
C15C C15D 1.348(14)
C15C C15Z 1.492(14)
C15D O15G 1.403(10)
C15D C15E 1.417(13)
C15E C15F 1.358(13)
C15H N15I 1.561(13)
C15L N15I 1.471(15)
C15M N15I 1.544(18)
C15Z C16C 1.551(18)
C16A C16F 1.36(3)
C16A C16B 1.36(2)
C16A C16H 1.50(2)
C16B C16C 1.423(18)
C16C C16D 1.30(2)
C16D C16E 1.37(2)
C16D O16G 1.450(13)
C16E C16F 1.45(2)
C16E C16Z 1.53(3)
C17A C17F 1.329(16)
C17A C17B 1.388(14)
C17A C17I 1.526(11)
C17B C17C 1.374(10)
C17C C17D 1.410(12)
C17C S17A 1.760(8)
C17D O17G 1.351(9)
C17D C17E 1.423(10)
C17E C17F 1.411(11)
C17H O17G 1.433(10)
C17H C18H 1.490(11)
C18A C18F 1.358(13)
C18A C18B 1.413(11)
C18A C18I 1.503(10)
C18B C18C 1.383(13)
C18C C18D 1.348(12)
C18D O18G 1.378(9)
C18D C18E 1.383(11)
C18E C18F 1.413(11)
C18E S18A 1.812(11)
C18H O18G 1.418(10)
N7L C7N 1.52(2)
O5A S5A 1.458(6)
O5B S5A 1.457(11)
O5C S5A 1.443(12)
O6A S6A 1.437(7)
O6B S6A 1.464(8)
O6C S6A 1.435(10)
O11A S11A 1.473(9)
O11B S11A 1.416(10)
O11C S11A 1.359(10)
O12A S12A 1.450(9)
O12B S12A 1.436(9)
O12C S12A 1.451(10)
O17A S17A 1.468(7)
O17B S17A 1.418(8)
O17C S17A 1.466(8)
O18A S18A 1.435(11)
O18B S18A 1.445(14)
O18C S18A 1.335(12)
C16H N16X 1.34(3)
C16H N16I 1.73(3)
C16L N16X 1.38(3)
C16L N16I 1.39(3)
C16M N16I 1.44(2)
C16M N16X 1.55(3)
